data_7024090
loop_
_publ_author_name
'Reinoso, Santiago'
'Piedra-Garza, Luis Fernando'
'Dickman, Michael H.'
'Praetorius, Antonia'
'Biesemans, Monique'
'Willem, Rudolph'
'Kortz, Ulrich'

_publ_section_title
;
 Trilacunary A-beta-Keggin tungstogermanates and -silicates functionalized
 with phenyltin(IV) electrophiles.
;
_journal_issue 1
_journal_name_full 'Dalton transactions (Cambridge, England : 2003)'
_journal_page_first 248
_journal_page_last 255
_journal_paper_doi 10.1039/b910889k
_journal_volume 39
_journal_year 2010
_chemical_formula_sum 'C18 H33.25 Cs5 Ge O48.62 Sn3 W9'
_chemical_formula_weight 3775.56
_chemical_name_systematic
;
?
;
_space_group_IT_number 61
_symmetry_cell_setting orthorhombic
_symmetry_space_group_name_Hall '-P 2ac 2ab'
_symmetry_space_group_name_H-M 'P b c a'
_atom_sites_solution_hydrogens geom
_atom_sites_solution_primary direct
_atom_sites_solution_secondary difmap
_audit_creation_method SHELXL-97
_cell_angle_alpha 90.00
_cell_angle_beta 90.00
_cell_angle_gamma 90.00
_cell_formula_units_Z 16
_cell_length_a 23.9780(5)
_cell_length_b 20.3364(4)
_cell_length_c 51.0261(11)
_cell_measurement_reflns_used 9107
_cell_measurement_temperature 173(2)
_cell_measurement_theta_max 24.83
_cell_measurement_theta_min 3.80
_cell_volume 24881.7(9)
_computing_cell_refinement 'Bruker SMART'
_computing_data_collection 'Bruker SMART'
_computing_data_reduction 'Bruker SAINT'
_computing_molecular_graphics 'Bruker SHELXTL'
_computing_publication_material 'Bruker SHELXTL'
_computing_structure_refinement 'SHELXL-97 (Sheldrick, 2008)'
_computing_structure_solution 'SHELXS-97 (Sheldrick, 2008)'
_diffrn_ambient_temperature 173(2)
_diffrn_measured_fraction_theta_full 0.995
_diffrn_measured_fraction_theta_max 0.995
_diffrn_measurement_device_type 'CCD area detector'
_diffrn_measurement_method 'phi and omega scans'
_diffrn_radiation_monochromator graphite
_diffrn_radiation_source 'sealed tube'
_diffrn_radiation_type MoK\a
_diffrn_radiation_wavelength 0.71073
_diffrn_reflns_av_R_equivalents 0.1773
_diffrn_reflns_av_sigmaI/netI 0.0805
_diffrn_reflns_limit_h_max 28
_diffrn_reflns_limit_h_min -28
_diffrn_reflns_limit_k_max 22
_diffrn_reflns_limit_k_min -24
_diffrn_reflns_limit_l_max 60
_diffrn_reflns_limit_l_min -60
_diffrn_reflns_number 281885
_diffrn_reflns_theta_full 24.99
_diffrn_reflns_theta_max 24.99
_diffrn_reflns_theta_min 3.71
_exptl_absorpt_coefficient_mu 21.209
_exptl_absorpt_correction_T_max 0.6526
_exptl_absorpt_correction_T_min 0.0545
_exptl_absorpt_correction_type multi-scan
_exptl_absorpt_process_details SADABS
_exptl_crystal_colour colourless
_exptl_crystal_density_diffrn 4.032
_exptl_crystal_density_meas 0
_exptl_crystal_density_method 'not measured'
_exptl_crystal_description needle
_exptl_crystal_F_000 26452
_exptl_crystal_size_max 0.33
_exptl_crystal_size_mid 0.03
_exptl_crystal_size_min 0.02
_refine_diff_density_max 4.954
_refine_diff_density_min -2.412
_refine_diff_density_rms 0.454
_refine_ls_extinction_method none
_refine_ls_goodness_of_fit_ref 1.081
_refine_ls_hydrogen_treatment mixed
_refine_ls_matrix_type full
_refine_ls_number_parameters 804
_refine_ls_number_reflns 21786
_refine_ls_number_restraints 0
_refine_ls_restrained_S_all 1.081
_refine_ls_R_factor_all 0.1019
_refine_ls_R_factor_gt 0.0582
_refine_ls_shift/su_max 0.002
_refine_ls_shift/su_mean 0.000
_refine_ls_structure_factor_coef Fsqd
_refine_ls_weighting_details 'calc w=1/[\s^2^(Fo^2^)+(0.0540P)^2^+1000.0000P] where P=(Fo^2^+2Fc^2^)/3'
_refine_ls_weighting_scheme calc
_refine_ls_wR_factor_gt 0.1305
_refine_ls_wR_factor_ref 0.1516
_reflns_number_gt 14623
_reflns_number_total 21786
_reflns_threshold_expression >2sigma(I)
_cod_data_source_file b910889k.txt
_cod_data_source_block bfp
_cod_depositor_comments
;
The following automatic conversions were performed:

'_symmetry_cell_setting' value 'Orthorhombic' changed to
'orthorhombic' according to
/home/saulius/struct/CIF-dictionaries/cif_core.dic dictionary named
'cif_core.dic' version 2.4.2 from 2011-04-26.

Automatic conversion script
Id: cif_fix_values 1891 2012-01-12 08:04:46Z andrius 
;
_cod_original_sg_symbol_H-M Pbca
_cod_database_code 7024090

loop_
_symmetry_equiv_pos_as_xyz
'x, y, z'
'-x+1/2, -y, z+1/2'
'-x, y+1/2, -z+1/2'
'x+1/2, -y+1/2, -z'
'-x, -y, -z'
'x-1/2, y, -z-1/2'
'x, -y-1/2, z-1/2'
'-x-1/2, y-1/2, z'

loop_
_atom_site_label
_atom_site_type_symbol
_atom_site_fract_x
_atom_site_fract_y
_atom_site_fract_z
_atom_site_U_iso_or_equiv
_atom_site_adp_type
_atom_site_occupancy
_atom_site_symmetry_multiplicity
_atom_site_calc_flag
_atom_site_refinement_flags
W1 W 1.27996(4) 0.42011(4) -0.015174(18) 0.0189(2) Uani 1 1 d .
W2 W 1.41120(4) 0.37161(4) -0.001218(19) 0.0203(2) Uani 1 1 d .
W3 W 1.45864(4) 0.19782(4) -0.016758(19) 0.0205(2) Uani 1 1 d .
W4 W 1.36925(4) 0.09088(4) -0.045109(19) 0.0200(2) Uani 1 1 d .
W5 W 1.22157(4) 0.14363(4) -0.061807(18) 0.0185(2) Uani 1 1 d .
W6 W 1.18086(4) 0.29967(4) -0.047799(18) 0.0191(2) Uani 1 1 d .
W7 W 1.28620(4) 0.27763(4) -0.099788(18) 0.0184(2) Uani 1 1 d .
W8 W 1.41709(4) 0.23216(4) -0.084825(19) 0.0211(2) Uani 1 1 d .
W9 W 1.37348(4) 0.38528(4) -0.070944(18) 0.0191(2) Uani 1 1 d .
Ge1 Ge 1.32031(9) 0.25376(10) -0.03130(4) 0.0155(5) Uani 1 1 d .
Sn1 Sn 1.30392(6) 0.31492(7) 0.03434(3) 0.0210(3) Uani 1 1 d .
Sn2 Sn 1.35326(6) 0.13387(7) 0.01812(3) 0.0198(3) Uani 1 1 d .
Sn3 Sn 1.19873(6) 0.18962(7) 0.00044(3) 0.0194(3) Uani 1 1 d .
C1 C 1.2866(7) 0.3339(8) 0.0744(3) 0.026(5) Uiso 1 1 d G
C2 C 1.2447(7) 0.2990(7) 0.0870(3) 0.054(8) Uiso 1 1 d G
H2A H 1.2271 0.2631 0.0785 0.065 Uiso 1 1 calc R
C3 C 1.2286(7) 0.3166(9) 0.1122(3) 0.050(8) Uiso 1 1 d G
H3A H 1.1999 0.2927 0.1209 0.060 Uiso 1 1 calc R
C4 C 1.2543(8) 0.3691(9) 0.1248(3) 0.054(8) Uiso 1 1 d G
H4A H 1.2433 0.3811 0.1420 0.065 Uiso 1 1 calc R
C5 C 1.2963(8) 0.4040(8) 0.1121(3) 0.060(9) Uiso 1 1 d G
H5A H 1.3139 0.4399 0.1207 0.072 Uiso 1 1 calc R
C6 C 1.3124(7) 0.3864(8) 0.0869(3) 0.048(7) Uiso 1 1 d G
H6A H 1.3411 0.4103 0.0783 0.058 Uiso 1 1 calc R
C7 C 1.3535(6) 0.0718(7) 0.0514(3) 0.019(5) Uiso 1 1 d G
C8 C 1.3214(6) 0.0148(7) 0.0512(3) 0.037(6) Uiso 1 1 d G
H8A H 1.2999 0.0038 0.0362 0.044 Uiso 1 1 calc R
C9 C 1.3208(7) -0.0261(6) 0.0731(3) 0.042(7) Uiso 1 1 d G
H9A H 1.2989 -0.0650 0.0730 0.051 Uiso 1 1 calc R
C10 C 1.3523(8) -0.0100(8) 0.0950(3) 0.050(8) Uiso 1 1 d G
H10A H 1.3519 -0.0380 0.1100 0.060 Uiso 1 1 calc R
C11 C 1.3843(8) 0.0469(9) 0.0952(3) 0.067(10) Uiso 1 1 d G
H11A H 1.4058 0.0579 0.1102 0.080 Uiso 1 1 calc R
C12 C 1.3849(7) 0.0878(7) 0.0734(3) 0.043(7) Uiso 1 1 d G
H12A H 1.4068 0.1267 0.0735 0.052 Uiso 1 1 calc R
C13 C 1.1383(5) 0.1423(6) 0.0251(3) 0.023(5) Uiso 1 1 d G
C14 C 1.0919(6) 0.1765(5) 0.0341(3) 0.033(6) Uiso 1 1 d G
H14A H 1.0894 0.2227 0.0316 0.039 Uiso 1 1 calc R
C15 C 1.0492(5) 0.1431(6) 0.0468(3) 0.027(5) Uiso 1 1 d G
H15A H 1.0175 0.1664 0.0530 0.033 Uiso 1 1 calc R
C16 C 1.0529(5) 0.0755(6) 0.0505(3) 0.032(6) Uiso 1 1 d G
H16A H 1.0237 0.0526 0.0592 0.039 Uiso 1 1 calc R
C17 C 1.0992(6) 0.0413(5) 0.0415(3) 0.033(6) Uiso 1 1 d G
H17A H 1.1017 -0.0049 0.0440 0.040 Uiso 1 1 calc R
C18 C 1.1420(5) 0.0747(6) 0.0288(3) 0.034(6) Uiso 1 1 d G
H18A H 1.1737 0.0514 0.0226 0.041 Uiso 1 1 calc R
O1T O 1.2510(6) 0.4974(7) -0.0171(3) 0.022(3) Uiso 1 1 d .
O2T O 1.4679(6) 0.4200(7) 0.0058(3) 0.025(4) Uiso 1 1 d .
O3T O 1.5297(6) 0.1924(7) -0.0139(3) 0.029(4) Uiso 1 1 d .
O4T O 1.3822(6) 0.0184(7) -0.0606(3) 0.024(4) Uiso 1 1 d .
O5T O 1.1927(6) 0.0850(7) -0.0823(3) 0.026(4) Uiso 1 1 d .
O6T O 1.1256(6) 0.3417(7) -0.0589(3) 0.022(3) Uiso 1 1 d .
O7T O 1.2534(6) 0.2811(6) -0.1302(3) 0.017(3) Uiso 1 1 d .
O8T O 1.4683(7) 0.2064(8) -0.1046(3) 0.039(4) Uiso 1 1 d .
O9T O 1.3998(6) 0.4584(7) -0.0828(3) 0.026(4) Uiso 1 1 d .
O1G1 O 1.3251(6) 0.3163(6) -0.0082(3) 0.017(3) Uiso 1 1 d .
O1S1 O 1.2643(6) 0.3982(7) 0.0182(3) 0.027(4) Uiso 1 1 d .
O12 O 1.3550(6) 0.4408(7) -0.0062(3) 0.020(3) Uiso 1 1 d .
O12S O 1.3460(6) 0.2253(6) 0.0365(3) 0.018(3) Uiso 1 1 d .
O13S O 1.2319(5) 0.2615(6) 0.0241(3) 0.015(3) Uiso 1 1 d .
O16 O 1.2209(6) 0.3657(7) -0.0293(3) 0.020(3) Uiso 1 1 d .
O19 O 1.3115(6) 0.4116(7) -0.0514(3) 0.025(4) Uiso 1 1 d .
O2G1 O 1.3609(6) 0.1884(6) -0.0204(3) 0.017(3) Uiso 1 1 d .
O2S1 O 1.3821(6) 0.3568(7) 0.0316(3) 0.023(3) Uiso 1 1 d .
O23S O 1.2682(6) 0.1301(6) 0.0087(3) 0.016(3) Uiso 1 1 d .
O23 O 1.4429(6) 0.2844(7) -0.0040(3) 0.027(4) Uiso 1 1 d .
O29 O 1.4126(6) 0.3744(7) -0.0395(3) 0.021(3) Uiso 1 1 d .
O3G1 O 1.2513(6) 0.2282(7) -0.0327(3) 0.020(3) Uiso 1 1 d .
O3S2 O 1.4370(6) 0.1572(7) 0.0144(3) 0.023(3) Uiso 1 1 d .
O34 O 1.4431(6) 0.1182(7) -0.0350(3) 0.026(4) Uiso 1 1 d .
O38 O 1.4519(6) 0.2356(7) -0.0524(3) 0.025(4) Uiso 1 1 d .
O4G1 O 1.3423(6) 0.2786(6) -0.0619(3) 0.017(3) Uiso 1 1 d .
O4S2 O 1.3568(6) 0.0633(7) -0.0113(3) 0.020(3) Uiso 1 1 d .
O45 O 1.2927(6) 0.1038(7) -0.0530(3) 0.021(3) Uiso 1 1 d .
O48 O 1.3823(6) 0.1524(7) -0.0742(3) 0.020(3) Uiso 1 1 d .
O5S3 O 1.1893(6) 0.1236(7) -0.0300(3) 0.021(3) Uiso 1 1 d .
O56 O 1.1679(6) 0.2144(7) -0.0659(3) 0.024(4) Uiso 1 1 d .
O57 O 1.2639(6) 0.1943(7) -0.0873(3) 0.021(3) Uiso 1 1 d .
O6S3 O 1.1522(6) 0.2612(7) -0.0183(3) 0.022(3) Uiso 1 1 d .
O67 O 1.2332(5) 0.3141(6) -0.0771(3) 0.016(3) Uiso 1 1 d .
O78 O 1.3570(6) 0.2407(7) -0.1100(3) 0.023(3) Uiso 1 1 d .
O79 O 1.3241(6) 0.3627(6) -0.0997(3) 0.018(3) Uiso 1 1 d .
O89 O 1.4265(6) 0.3256(7) -0.0870(3) 0.020(3) Uiso 1 1 d .
W10 W 0.71810(4) 0.15848(4) 0.262882(19) 0.0233(2) Uani 1 1 d .
W11 W 0.58459(4) 0.11579(4) 0.27466(2) 0.0256(2) Uani 1 1 d .
W12 W 0.53586(4) -0.05803(4) 0.25999(2) 0.0248(2) Uani 1 1 d .
W13 W 0.62358(4) -0.16891(4) 0.233533(19) 0.0227(2) Uani 1 1 d .
W14 W 0.77391(4) -0.12011(4) 0.220032(19) 0.0213(2) Uani 1 1 d .
W15 W 0.81836(4) 0.03403(4) 0.232889(19) 0.0210(2) Uani 1 1 d .
W16 W 0.71623(4) 0.01406(4) 0.179638(18) 0.0200(2) Uani 1 1 d .
W17 W 0.58348(4) -0.02785(4) 0.192085(19) 0.0227(2) Uani 1 1 d .
W18 W 0.62779(4) 0.12468(4) 0.205641(19) 0.0231(2) Uani 1 1 d .
Ge2 Ge 0.67579(9) -0.00641(10) 0.24723(5) 0.0180(5) Uani 1 1 d .
Sn4 Sn 0.68727(7) 0.05743(7) 0.31303(3) 0.0248(4) Uani 1 1 d .
Sn5 Sn 0.63748(7) -0.12363(7) 0.29670(3) 0.0248(4) Uani 1 1 d .
Sn6 Sn 0.79447(7) -0.07022(7) 0.28220(3) 0.0231(4) Uani 1 1 d .
C19 C 0.6923(7) 0.0820(8) 0.3539(3) 0.028(6) Uiso 1 1 d G
C20 C 0.6467(6) 0.1145(8) 0.3646(3) 0.042(7) Uiso 1 1 d G
H20A H 0.6143 0.1218 0.3543 0.050 Uiso 1 1 calc R
C21 C 0.6484(7) 0.1361(8) 0.3904(3) 0.051(8) Uiso 1 1 d G
H21A H 0.6172 0.1583 0.3977 0.061 Uiso 1 1 calc R
C22 C 0.6957(8) 0.1253(9) 0.4055(3) 0.056(8) Uiso 1 1 d G
H22A H 0.6969 0.1402 0.4232 0.067 Uiso 1 1 calc R
C23 C 0.7414(6) 0.0929(9) 0.3948(3) 0.058(8) Uiso 1 1 d G
H23A H 0.7737 0.0855 0.4052 0.069 Uiso 1 1 calc R
C24 C 0.7397(6) 0.0712(8) 0.3690(3) 0.047(7) Uiso 1 1 d G
H24A H 0.7709 0.0490 0.3617 0.056 Uiso 1 1 calc R
C25 C 0.6380(7) -0.1873(8) 0.3290(3) 0.037(6) Uiso 1 1 d G
C26 C 0.6014(7) -0.1781(8) 0.3498(4) 0.044(7) Uiso 1 1 d G
H26A H 0.5746 -0.1438 0.3492 0.052 Uiso 1 1 calc R
C27 C 0.6041(8) -0.2192(10) 0.3715(3) 0.059(9) Uiso 1 1 d G
H27A H 0.5791 -0.2129 0.3858 0.071 Uiso 1 1 calc R
C28 C 0.6434(9) -0.2694(9) 0.3725(3) 0.067(10) Uiso 1 1 d G
H28A H 0.6452 -0.2974 0.3873 0.080 Uiso 1 1 calc R
C29 C 0.6799(8) -0.2786(8) 0.3517(4) 0.069(10) Uiso 1 1 d G
H29A H 0.7068 -0.3129 0.3523 0.083 Uiso 1 1 calc R
C30 C 0.6772(7) -0.2376(9) 0.3299(3) 0.046(7) Uiso 1 1 d G
H30A H 0.7022 -0.2438 0.3157 0.055 Uiso 1 1 calc R
C31 C 0.8456(7) -0.1180(7) 0.3103(3) 0.026(5) Uiso 1 1 d G
C32 C 0.8771(7) -0.0858(6) 0.3292(3) 0.039(7) Uiso 1 1 d G
H32A H 0.8789 -0.0391 0.3293 0.047 Uiso 1 1 calc R
C33 C 0.9059(7) -0.1219(9) 0.3479(3) 0.054(8) Uiso 1 1 d G
H33A H 0.9274 -0.0999 0.3609 0.065 Uiso 1 1 calc R
C34 C 0.9032(8) -0.1902(9) 0.3478(3) 0.064(9) Uiso 1 1 d G
H34A H 0.9229 -0.2148 0.3606 0.077 Uiso 1 1 calc R
C35 C 0.8717(9) -0.2223(6) 0.3288(4) 0.065(9) Uiso 1 1 d G
H35A H 0.8699 -0.2690 0.3287 0.077 Uiso 1 1 calc R
C36 C 0.8429(7) -0.1862(7) 0.3101(3) 0.046(7) Uiso 1 1 d G
H36A H 0.8214 -0.2082 0.2971 0.055 Uiso 1 1 calc R
O0S4 O 0.7293(6) 0.1383(7) 0.2978(3) 0.023(3) Uiso 1 1 d .
O10T O 0.7499(7) 0.2340(7) 0.2616(3) 0.031(4) Uiso 1 1 d .
O11T O 0.5258(7) 0.1633(8) 0.2793(3) 0.035(4) Uiso 1 1 d .
O12T O 0.4644(7) -0.0592(8) 0.2616(3) 0.034(4) Uiso 1 1 d .
O1G2 O 0.6696(6) 0.0588(7) 0.2695(3) 0.021(3) Uiso 1 1 d .
O13T O 0.6117(6) -0.2418(7) 0.2180(3) 0.026(4) Uiso 1 1 d .
O14T O 0.8040(6) -0.1803(7) 0.2006(3) 0.025(4) Uiso 1 1 d .
O1S4 O 0.6097(7) 0.0993(8) 0.3082(3) 0.033(4) Uiso 1 1 d .
O15T O 0.8771(6) 0.0754(7) 0.2230(3) 0.029(4) Uiso 1 1 d .
O16T O 0.7521(6) 0.0163(7) 0.1503(3) 0.026(4) Uiso 1 1 d .
O17T O 0.5328(7) -0.0549(8) 0.1707(3) 0.034(4) Uiso 1 1 d .
O18T O 0.6053(6) 0.1978(7) 0.1924(3) 0.027(4) Uiso 1 1 d .
O2G2 O 0.6323(6) -0.0706(7) 0.2579(3) 0.019(3) Uiso 1 1 d .
O2S5 O 0.5556(6) -0.0993(7) 0.2910(3) 0.029(4) Uiso 1 1 d .
O3G2 O 0.7452(6) -0.0331(6) 0.2476(3) 0.017(3) Uiso 1 1 d .
O3S5 O 0.6343(6) -0.1959(7) 0.2681(3) 0.024(4) Uiso 1 1 d .
O4G2 O 0.6569(6) 0.0181(7) 0.2160(3) 0.021(3) Uiso 1 1 d .
O45S O 0.6461(6) -0.0329(7) 0.3145(3) 0.020(3) Uiso 1 1 d .
O4S6 O 0.8072(6) -0.1370(7) 0.2524(3) 0.025(4) Uiso 1 1 d .
O46S O 0.7611(6) 0.0058(7) 0.3051(3) 0.025(4) Uiso 1 1 d .
O5S6 O 0.8427(6) 0.0001(7) 0.2645(3) 0.028(4) Uiso 1 1 d .
O56S O 0.7229(6) -0.1288(7) 0.2889(3) 0.028(4) Uiso 1 1 d .
O101 O 0.6411(6) 0.1825(7) 0.2696(3) 0.024(4) Uiso 1 1 d .
O105 O 0.7764(6) 0.1032(7) 0.2497(3) 0.027(4) Uiso 1 1 d .
O108 O 0.6875(6) 0.1495(7) 0.2266(3) 0.023(3) Uiso 1 1 d .
O112 O 0.5522(6) 0.0302(7) 0.2710(3) 0.028(4) Uiso 1 1 d .
O118 O 0.5848(6) 0.1155(7) 0.2365(3) 0.028(4) Uiso 1 1 d .
O123 O 0.5496(6) -0.1426(7) 0.2422(3) 0.019(3) Uiso 1 1 d .
O127 O 0.5459(6) -0.0234(7) 0.2245(3) 0.027(4) Uiso 1 1 d .
O134 O 0.7037(6) -0.1575(7) 0.2280(3) 0.020(3) Uiso 1 1 d .
O137 O 0.6150(6) -0.1080(7) 0.2042(3) 0.024(4) Uiso 1 1 d .
O145 O 0.8293(6) -0.0489(7) 0.2156(3) 0.023(3) Uiso 1 1 d .
O146 O 0.7350(6) -0.0689(7) 0.1933(3) 0.024(4) Uiso 1 1 d .
O156 O 0.7688(6) 0.0496(6) 0.2035(3) 0.018(3) Uiso 1 1 d .
O167 O 0.6461(7) -0.0227(7) 0.1682(3) 0.031(4) Uiso 1 1 d .
O168 O 0.6800(6) 0.0989(7) 0.1784(3) 0.021(3) Uiso 1 1 d .
O178 O 0.5753(6) 0.0652(7) 0.1885(3) 0.022(3) Uiso 1 1 d .
Cs1 Cs 0.72191(6) 0.03606(7) 0.09063(3) 0.0279(3) Uani 1 1 d .
Cs2 Cs 0.78135(6) 0.20153(7) 0.19019(3) 0.0294(3) Uani 1 1 d .
Cs3 Cs 0.70375(8) 0.36579(8) 0.14105(3) 0.0381(4) Uani 1 1 d .
Cs4 Cs 0.92578(6) -0.05263(7) 0.03529(3) 0.0317(4) Uani 1 1 d .
Cs5 Cs 0.42289(8) -0.20569(8) 0.26013(4) 0.0383(5) Uani 0.85 1 d P
Cs6 Cs 0.45427(7) 0.08641(8) 0.22697(4) 0.0332(4) Uani 0.90 1 d P
Cs7 Cs 1.03101(17) 0.4654(2) 0.05586(11) 0.0379(12) Uani 0.35 1 d P
Cs8 Cs 0.5391(2) -0.2891(3) 0.16922(9) 0.0507(15) Uani 0.35 1 d P
Cs8A Cs 0.5455(3) -0.3455(4) 0.17648(15) 0.0410(16) Uiso 0.25 1 d P
Cs9 Cs 1.1073(2) 0.4237(2) -0.00159(11) 0.0439(13) Uani 0.35 1 d P
O1W O 1.5223(6) 0.0899(7) 0.0432(3) 0.029(4) Uiso 1 1 d .
O2W O 1.1491(9) 0.3383(10) 0.0374(4) 0.063(6) Uiso 1 1 d .
O3W O 1.0437(7) 0.2041(9) -0.0320(4) 0.043(5) Uiso 1 1 d .
O4W O 0.6712(8) -0.0886(9) 0.1177(4) 0.046(5) Uiso 1 1 d .
O5W O 0.6670(9) -0.1799(10) 0.1620(4) 0.067(6) Uiso 1 1 d .
O6W O 0.5557(8) -0.0188(9) 0.3401(4) 0.049(5) Uiso 1 1 d .
O7W O 1.4436(7) 0.2509(8) 0.0622(4) 0.041(5) Uiso 1 1 d .
O8W O 0.6417(9) 0.1277(10) 0.1263(4) 0.060(6) Uiso 1 1 d .
O9W O 1.3508(9) 0.3925(10) -0.1532(5) 0.067(6) Uiso 1 1 d .
O10W O 0.4486(9) 0.0634(11) 0.1628(5) 0.071(7) Uiso 1 1 d .
O11W O 1.4563(9) 0.0415(11) -0.1111(5) 0.067(6) Uiso 1 1 d .
O12W O 0.4818(9) -0.1864(10) 0.2012(4) 0.065(6) Uiso 1 1 d .
O13W O 0.8434(8) 0.0870(10) 0.3182(4) 0.056(5) Uiso 1 1 d .
O14W O 1.4670(10) 0.4027(11) 0.0736(5) 0.073(7) Uiso 1 1 d .
O15W O 0.5285(10) -0.2655(11) 0.2882(5) 0.052(7) Uiso 0.80 1 d P
O16W O 1.5029(11) 0.3806(12) -0.1223(5) 0.070(7) Uiso 0.90 1 d P
O17W O 1.4422(12) -0.0640(14) -0.0998(6) 0.039(7) Uiso 0.60 1 d P
O18W O 0.5659(11) 0.0009(12) 0.3925(5) 0.064(7) Uiso 0.85 1 d P
O19W O 0.6185(12) 0.2563(13) 0.1135(6) 0.073(8) Uiso 0.85 1 d P
O20W O 1.3997(12) 0.5427(14) -0.1251(6) 0.070(8) Uiso 0.80 1 d P
O21W O 1.5088(11) 0.1866(12) 0.1015(5) 0.053(7) Uiso 0.75 1 d P
O22W O 0.5020(13) 0.1887(15) 0.1603(6) 0.075(9) Uiso 0.75 1 d P
O23W O 0.8617(14) 0.1711(17) 0.2810(7) 0.060(10) Uiso 0.60 1 d P
O24W O 1.4402(19) 0.505(2) -0.1792(9) 0.055(12) Uiso 0.45 1 d P
O25W O 1.0767(16) 0.3353(18) 0.0815(8) 0.050(10) Uiso 0.50 1 d P
O26W O 0.438(2) -0.126(2) 0.3196(10) 0.036(12) Uiso 0.35 1 d P
O27W O 0.4653(18) -0.151(2) 0.3210(8) 0.043(11) Uiso 0.45 1 d P
O28W O 1.4683(19) 0.649(2) -0.1180(9) 0.045(12) Uiso 0.40 1 d P
O29W O 1.393(3) 0.549(3) -0.1772(13) 0.086(19) Uiso 0.40 1 d P

loop_
_atom_site_aniso_label
_atom_site_aniso_U_11
_atom_site_aniso_U_22
_atom_site_aniso_U_33
_atom_site_aniso_U_23
_atom_site_aniso_U_13
_atom_site_aniso_U_12
W1 0.0220(5) 0.0137(4) 0.0211(5) 0.0008(4) -0.0016(4) 0.0004(4)
W2 0.0215(5) 0.0162(4) 0.0233(5) 0.0008(4) -0.0042(4) -0.0023(4)
W3 0.0176(4) 0.0178(4) 0.0262(5) 0.0034(4) -0.0015(4) 0.0002(4)
W4 0.0214(5) 0.0144(4) 0.0243(5) 0.0010(4) -0.0006(4) 0.0013(4)
W5 0.0196(5) 0.0147(4) 0.0212(5) 0.0007(4) -0.0013(4) -0.0022(4)
W6 0.0183(4) 0.0166(4) 0.0223(5) 0.0025(4) -0.0015(4) 0.0009(4)
W7 0.0218(5) 0.0158(4) 0.0176(5) 0.0004(4) -0.0012(4) -0.0014(4)
W8 0.0211(5) 0.0180(4) 0.0241(5) 0.0020(4) 0.0028(4) 0.0015(4)
W9 0.0215(5) 0.0156(4) 0.0203(5) 0.0025(4) -0.0018(4) -0.0019(4)
Ge1 0.0171(11) 0.0135(10) 0.0160(12) 0.0011(9) -0.0005(10) -0.0011(9)
Sn1 0.0265(8) 0.0177(7) 0.0187(8) 0.0014(6) -0.0013(7) -0.0007(6)
Sn2 0.0213(8) 0.0160(7) 0.0222(9) 0.0028(6) -0.0022(7) 0.0016(6)
Sn3 0.0193(8) 0.0176(7) 0.0215(8) 0.0024(7) 0.0003(7) -0.0014(6)
W10 0.0319(5) 0.0146(4) 0.0234(5) 0.0002(4) 0.0031(4) -0.0026(4)
W11 0.0292(5) 0.0178(5) 0.0297(6) 0.0004(4) 0.0057(4) 0.0017(4)
W12 0.0253(5) 0.0204(5) 0.0287(6) 0.0012(4) 0.0044(4) -0.0023(4)
W13 0.0304(5) 0.0147(4) 0.0230(5) -0.0004(4) 0.0006(4) -0.0022(4)
W14 0.0270(5) 0.0149(4) 0.0219(5) -0.0009(4) -0.0012(4) 0.0024(4)
W15 0.0221(5) 0.0178(4) 0.0232(5) 0.0001(4) -0.0014(4) -0.0017(4)
W16 0.0237(5) 0.0173(4) 0.0189(5) 0.0004(4) -0.0001(4) 0.0001(4)
W17 0.0234(5) 0.0207(5) 0.0241(5) 0.0027(4) -0.0021(4) -0.0012(4)
W18 0.0262(5) 0.0172(4) 0.0257(5) 0.0035(4) 0.0011(4) 0.0027(4)
Ge2 0.0225(12) 0.0136(11) 0.0178(13) 0.0005(9) 0.0010(10) 0.0008(9)
Sn4 0.0346(9) 0.0181(8) 0.0216(9) -0.0006(7) 0.0033(7) -0.0027(7)
Sn5 0.0338(9) 0.0173(8) 0.0234(9) 0.0014(7) 0.0032(7) -0.0038(7)
Sn6 0.0300(9) 0.0170(8) 0.0222(9) 0.0006(7) -0.0039(7) -0.0005(6)
Cs1 0.0366(9) 0.0195(7) 0.0274(8) 0.0018(6) 0.0010(7) -0.0050(6)
Cs2 0.0376(9) 0.0216(7) 0.0292(9) -0.0001(6) 0.0031(7) -0.0047(6)
Cs3 0.0538(11) 0.0320(8) 0.0285(9) -0.0037(7) -0.0001(8) 0.0041(8)
Cs4 0.0265(8) 0.0250(8) 0.0435(10) -0.0021(7) 0.0034(7) 0.0019(6)
Cs5 0.0344(10) 0.0141(8) 0.0664(15) -0.0013(9) 0.0080(10) -0.0064(7)
Cs6 0.0262(9) 0.0342(9) 0.0392(11) 0.0117(8) 0.0021(8) 0.0024(7)
Cs7 0.021(2) 0.022(2) 0.071(4) -0.010(2) -0.019(2) -0.0060(18)
Cs8 0.027(2) 0.111(5) 0.014(2) -0.016(3) 0.001(2) -0.013(3)
Cs9 0.045(3) 0.033(3) 0.054(3) 0.001(2) 0.011(3) -0.016(2)

loop_
_atom_type_symbol
_atom_type_description
_atom_type_scat_dispersion_real
_atom_type_scat_dispersion_imag
_atom_type_scat_source
C C 0.0033 0.0016 'International Tables Vol C Tables 4.2.6.8 and 6.1.1.4'
H H 0.0000 0.0000 'International Tables Vol C Tables 4.2.6.8 and 6.1.1.4'
O O 0.0106 0.0060 'International Tables Vol C Tables 4.2.6.8 and 6.1.1.4'
Ge Ge 0.1547 1.8001 'International Tables Vol C Tables 4.2.6.8 and 6.1.1.4'
Sn Sn -0.6537 1.4246 'International Tables Vol C Tables 4.2.6.8 and 6.1.1.4'
Cs Cs -0.3680 2.1192 'International Tables Vol C Tables 4.2.6.8 and 6.1.1.4'
W W -0.8490 6.8722 'International Tables Vol C Tables 4.2.6.8 and 6.1.1.4'

loop_
_geom_angle_atom_site_label_1
_geom_angle_atom_site_label_2
_geom_angle_atom_site_label_3
_geom_angle
_geom_angle_site_symmetry_1
_geom_angle_site_symmetry_3
O1T W1 O1S1 101.2(7) . .
O1T W1 O12 101.1(6) . .
O1S1 W1 O12 91.4(7) . .
O1T W1 O16 101.9(6) . .
O1S1 W1 O16 93.3(6) . .
O12 W1 O16 155.1(6) . .
O1T W1 O19 100.3(6) . .
O1S1 W1 O19 158.4(6) . .
O12 W1 O19 83.4(6) . .
O16 W1 O19 83.3(6) . .
O1T W1 O1G1 173.7(6) . .
O1S1 W1 O1G1 74.7(6) . .
O12 W1 O1G1 74.5(5) . .
O16 W1 O1G1 83.2(5) . .
O19 W1 O1G1 83.8(5) . .
O1T W1 Cs1 67.7(5) . 4
O1S1 W1 Cs1 148.5(5) . 4
O12 W1 Cs1 119.2(4) . 4
O16 W1 Cs1 62.4(4) . 4
O19 W1 Cs1 45.3(4) . 4
O1G1 W1 Cs1 118.3(3) . 4
O1T W1 Cs9 66.1(5) . .
O1S1 W1 Cs9 69.0(5) . .
O12 W1 Cs9 152.7(4) . .
O16 W1 Cs9 49.5(4) . .
O19 W1 Cs9 121.7(4) . .
O1G1 W1 Cs9 115.8(3) . .
Cs1 W1 Cs9 79.66(8) 4 .
O2T W2 O2S1 101.8(7) . .
O2T W2 O23 103.3(7) . .
O2S1 W2 O23 93.8(6) . .
O2T W2 O29 100.2(7) . .
O2S1 W2 O29 157.1(6) . .
O23 W2 O29 86.9(6) . .
O2T W2 O12 99.2(6) . .
O2S1 W2 O12 88.5(6) . .
O23 W2 O12 156.4(6) . .
O29 W2 O12 82.1(6) . .
O2T W2 O1G1 172.0(6) . .
O2S1 W2 O1G1 74.3(6) . .
O23 W2 O1G1 84.0(5) . .
O29 W2 O1G1 83.1(5) . .
O12 W2 O1G1 74.0(5) . .
O2T W2 Cs4 60.3(5) . 4
O2S1 W2 Cs4 124.5(4) . 4
O23 W2 Cs4 139.6(5) . 4
O29 W2 Cs4 63.1(4) . 4
O12 W2 Cs4 50.1(4) . 4
O1G1 W2 Cs4 115.9(3) . 4
O3T W3 O3S2 100.1(7) . .
O3T W3 O34 100.5(7) . .
O3S2 W3 O34 89.1(6) . .
O3T W3 O23 103.1(7) . .
O3S2 W3 O23 93.6(6) . .
O34 W3 O23 155.4(6) . .
O3T W3 O38 100.6(7) . .
O3S2 W3 O38 158.7(6) . .
O34 W3 O38 82.3(6) . .
O23 W3 O38 86.6(6) . .
O3T W3 O2G1 171.7(6) . .
O3S2 W3 O2G1 75.8(6) . .
O34 W3 O2G1 72.4(6) . .
O23 W3 O2G1 84.5(6) . .
O38 W3 O2G1 83.0(5) . .
O3T W3 Cs7 65.4(5) . 4
O3S2 W3 Cs7 99.6(4) . 4
O34 W3 Cs7 35.5(5) . 4
O23 W3 Cs7 163.7(5) . 4
O38 W3 Cs7 84.5(4) . 4
O2G1 W3 Cs7 107.8(3) . 4
O3T W3 Cs9 31.5(5) . 4
O3S2 W3 Cs9 78.3(4) . 4
O34 W3 Cs9 77.7(5) . 4
O23 W3 Cs9 126.8(5) . 4
O38 W3 Cs9 118.4(4) . 4
O2G1 W3 Cs9 140.3(3) . 4
Cs7 W3 Cs9 48.34(10) 4 4
O4T W4 O4S2 101.6(7) . .
O4T W4 O45 101.4(6) . .
O4S2 W4 O45 94.8(6) . .
O4T W4 O34 101.9(7) . .
O4S2 W4 O34 89.1(6) . .
O45 W4 O34 155.0(6) . .
O4T W4 O48 99.8(6) . .
O4S2 W4 O48 158.2(6) . .
O45 W4 O48 84.6(6) . .
O34 W4 O48 82.7(6) . .
O4T W4 O2G1 173.0(6) . .
O4S2 W4 O2G1 75.0(5) . .
O45 W4 O2G1 85.1(5) . .
O34 W4 O2G1 72.0(5) . .
O48 W4 O2G1 83.2(5) . .
O4T W4 Cs7 61.4(5) . 4
O4S2 W4 Cs7 101.2(4) . 4
O45 W4 Cs7 158.4(4) . 4
O34 W4 Cs7 40.9(4) . 4
O48 W4 Cs7 85.7(4) . 4
O2G1 W4 Cs7 112.8(3) . 4
O4T W4 Cs9 60.6(5) . 8_855
O4S2 W4 Cs9 42.3(4) . 8_855
O45 W4 Cs9 111.2(4) . 8_855
O34 W4 Cs9 88.1(4) . 8_855
O48 W4 Cs9 156.1(4) . 8_855
O2G1 W4 Cs9 114.8(3) . 8_855
Cs7 W4 Cs9 73.13(10) 4 8_855
O4T W4 Cs1 44.7(5) . 5_755
O4S2 W4 Cs1 104.6(4) . 5_755
O45 W4 Cs1 56.8(4) . 5_755
O34 W4 Cs1 145.4(4) . 5_755
O48 W4 Cs1 93.3(4) . 5_755
O2G1 W4 Cs1 141.9(3) . 5_755
Cs7 W4 Cs1 104.69(7) 4 5_755
Cs9 W4 Cs1 81.82(8) 8_855 5_755
O5T W5 O5S3 102.2(7) . .
O5T W5 O45 101.8(6) . .
O5S3 W5 O45 94.1(6) . .
O5T W5 O56 100.4(7) . .
O5S3 W5 O56 88.9(6) . .
O45 W5 O56 156.4(6) . .
O5T W5 O57 99.8(7) . .
O5S3 W5 O57 157.7(6) . .
O45 W5 O57 85.3(6) . .
O56 W5 O57 83.2(6) . .
O5T W5 O3G1 173.8(6) . .
O5S3 W5 O3G1 74.7(5) . .
O45 W5 O3G1 83.9(5) . .
O56 W5 O3G1 74.4(5) . .
O57 W5 O3G1 83.1(5) . .
O5T W5 Cs3 47.6(5) . 4
O5S3 W5 Cs3 145.1(4) . 4
O45 W5 Cs3 107.6(4) . 4
O56 W5 Cs3 81.8(4) . 4
O57 W5 Cs3 54.2(4) . 4
O3G1 W5 Cs3 133.2(3) . 4
O5T W5 Cs1 46.6(5) . 5_755
O5S3 W5 Cs1 104.7(4) . 5_755
O45 W5 Cs1 55.3(4) . 5_755
O56 W5 Cs1 145.8(4) . 5_755
O57 W5 Cs1 93.3(4) . 5_755
O3G1 W5 Cs1 139.2(3) . 5_755
Cs3 W5 Cs1 69.03(3) 4 5_755
O5T W5 Cs4 63.6(5) . 5_755
O5S3 W5 Cs4 43.0(4) . 5_755
O45 W5 Cs4 118.6(4) . 5_755
O56 W5 Cs4 78.7(4) . 5_755
O57 W5 Cs4 152.3(4) . 5_755
O3G1 W5 Cs4 111.6(3) . 5_755
Cs3 W5 Cs4 102.14(4) 4 5_755
Cs1 W5 Cs4 90.05(3) 5_755 5_755
O6T W6 O6S3 101.5(7) . .
O6T W6 O16 102.0(6) . .
O6S3 W6 O16 94.8(6) . .
O6T W6 O67 99.8(6) . .
O6S3 W6 O67 157.7(6) . .
O16 W6 O67 87.1(6) . .
O6T W6 O56 99.4(6) . .
O6S3 W6 O56 87.2(6) . .
O16 W6 O56 157.7(6) . .
O67 W6 O56 82.9(6) . .
O6T W6 O3G1 172.5(6) . .
O6S3 W6 O3G1 74.7(6) . .
O16 W6 O3G1 84.9(5) . .
O67 W6 O3G1 83.4(5) . .
O56 W6 O3G1 74.2(5) . .
O6T W6 Cs9 61.0(5) . .
O6S3 W6 Cs9 66.9(4) . .
O16 W6 Cs9 57.9(4) . .
O67 W6 Cs9 130.8(4) . .
O56 W6 Cs9 141.1(4) . .
O3G1 W6 Cs9 121.8(4) . .
O6T W6 Cs1 66.1(5) . 4
O6S3 W6 Cs1 151.0(4) . 4
O16 W6 Cs1 64.5(4) . 4
O67 W6 Cs1 47.5(4) . 4
O56 W6 Cs1 119.9(4) . 4
O3G1 W6 Cs1 120.2(3) . 4
Cs9 W6 Cs1 84.48(7) . 4
O7T W7 O67 103.2(6) . .
O7T W7 O57 102.0(6) . .
O67 W7 O57 87.5(6) . .
O7T W7 O78 100.0(6) . .
O67 W7 O78 156.8(6) . .
O57 W7 O78 89.4(6) . .
O7T W7 O79 100.1(6) . .
O67 W7 O79 87.9(6) . .
O57 W7 O79 157.8(6) . .
O78 W7 O79 86.3(6) . .
O7T W7 O4G1 171.5(6) . .
O67 W7 O4G1 82.9(5) . .
O57 W7 O4G1 83.9(5) . .
O78 W7 O4G1 73.8(6) . .
O79 W7 O4G1 74.0(5) . .
O7T W7 Cs3 49.8(4) . 4
O67 W7 Cs3 105.8(4) . 4
O57 W7 Cs3 53.0(4) . 4
O78 W7 Cs3 90.5(4) . 4
O79 W7 Cs3 148.7(4) . 4
O4G1 W7 Cs3 134.6(3) . 4
O7T W7 Cs1 84.0(4) . 4
O67 W7 Cs1 46.4(4) . 4
O57 W7 Cs1 133.0(4) . 4
O78 W7 Cs1 136.0(4) . 4
O79 W7 Cs1 50.1(4) . 4
O4G1 W7 Cs1 96.5(3) . 4
Cs3 W7 Cs1 122.13(4) 4 4
O8T W8 O38 102.7(8) . .
O8T W8 O48 103.1(7) . .
O38 W8 O48 88.5(6) . .
O8T W8 O89 100.9(7) . .
O38 W8 O89 87.9(6) . .
O48 W8 O89 156.0(6) . .
O8T W8 O78 100.0(7) . .
O38 W8 O78 157.3(6) . .
O48 W8 O78 86.5(6) . .
O89 W8 O78 87.7(6) . .
O8T W8 O4G1 171.9(7) . .
O38 W8 O4G1 83.3(6) . .
O48 W8 O4G1 82.3(5) . .
O89 W8 O4G1 73.7(5) . .
O78 W8 O4G1 74.0(5) . .
O9T W9 O19 103.4(7) . .
O9T W9 O29 102.7(7) . .
O19 W9 O29 88.6(6) . .
O9T W9 O89 98.7(6) . .
O19 W9 O89 157.9(6) . .
O29 W9 O89 87.7(6) . .
O9T W9 O79 99.3(6) . .
O19 W9 O79 89.2(6) . .
O29 W9 O79 157.8(6) . .
O89 W9 O79 86.1(6) . .
O9T W9 O4G1 170.0(6) . .
O19 W9 O4G1 84.6(6) . .
O29 W9 O4G1 83.2(5) . .
O89 W9 O4G1 73.3(5) . .
O79 W9 O4G1 74.6(5) . .
O9T W9 Cs4 47.3(5) . 4
O19 W9 Cs4 76.5(4) . 4
O29 W9 Cs4 63.9(4) . 4
O89 W9 Cs4 120.8(4) . 4
O79 W9 Cs4 136.6(4) . 4
O4G1 W9 Cs4 142.0(3) . 4
O9T W9 Cs1 84.3(5) . 4
O19 W9 Cs1 46.6(5) . 4
O29 W9 Cs1 134.5(4) . 4
O89 W9 Cs1 136.2(4) . 4
O79 W9 Cs1 50.6(4) . 4
O4G1 W9 Cs1 97.3(3) . 4
Cs4 W9 Cs1 93.24(3) 4 4
O4G1 Ge1 O3G1 110.0(7) . .
O4G1 Ge1 O2G1 110.0(6) . .
O3G1 Ge1 O2G1 108.6(6) . .
O4G1 Ge1 O1G1 112.3(6) . .
O3G1 Ge1 O1G1 108.0(7) . .
O2G1 Ge1 O1G1 107.7(6) . .
O2S1 Sn1 O12S 85.7(5) . .
O2S1 Sn1 O13S 160.1(6) . .
O12S Sn1 O13S 87.7(5) . .
O2S1 Sn1 O1S1 92.9(6) . .
O12S Sn1 O1S1 160.0(6) . .
O13S Sn1 O1S1 87.0(5) . .
O2S1 Sn1 C1 99.7(6) . .
O12S Sn1 C1 101.7(6) . .
O13S Sn1 C1 100.0(6) . .
O1S1 Sn1 C1 98.1(6) . .
O2S1 Sn1 O1G1 73.8(5) . .
O12S Sn1 O1G1 87.2(5) . .
O13S Sn1 O1G1 87.2(5) . .
O1S1 Sn1 O1G1 73.3(5) . .
C1 Sn1 O1G1 168.7(6) . .
O3S2 Sn2 O4S2 92.9(6) . .
O3S2 Sn2 O12S 85.3(5) . .
O4S2 Sn2 O12S 160.3(5) . .
O3S2 Sn2 O23S 158.5(6) . .
O4S2 Sn2 O23S 81.3(5) . .
O12S Sn2 O23S 93.1(5) . .
O3S2 Sn2 C7 102.0(6) . .
O4S2 Sn2 C7 99.7(6) . .
O12S Sn2 C7 99.9(6) . .
O23S Sn2 C7 99.4(6) . .
O3S2 Sn2 O2G1 74.3(5) . .
O4S2 Sn2 O2G1 73.0(5) . .
O12S Sn2 O2G1 87.7(5) . .
O23S Sn2 O2G1 84.2(5) . .
C7 Sn2 O2G1 171.4(5) . .
O3S2 Sn2 Cs9 89.6(4) . 8_855
O4S2 Sn2 Cs9 34.2(4) . 8_855
O12S Sn2 Cs9 164.8(4) . 8_855
O23S Sn2 Cs9 96.8(4) . 8_855
C7 Sn2 Cs9 67.1(4) . 8_855
O2G1 Sn2 Cs9 104.8(3) . 8_855
O13S Sn3 O5S3 161.1(5) . .
O13S Sn3 O6S3 88.8(5) . .
O5S3 Sn3 O6S3 92.9(6) . .
O13S Sn3 O23S 89.1(5) . .
O5S3 Sn3 O23S 82.2(5) . .
O6S3 Sn3 O23S 157.7(5) . .
O13S Sn3 C13 103.7(6) . .
O5S3 Sn3 C13 94.3(6) . .
O6S3 Sn3 C13 102.8(6) . .
O23S Sn3 C13 99.2(5) . .
O13S Sn3 O3G1 88.6(5) . .
O5S3 Sn3 O3G1 73.9(5) . .
O6S3 Sn3 O3G1 73.1(5) . .
O23S Sn3 O3G1 84.7(5) . .
C13 Sn3 O3G1 167.1(6) . .
O13S Sn3 Cs4 160.2(4) . 5_755
O5S3 Sn3 Cs4 38.3(4) . 5_755
O6S3 Sn3 Cs4 83.6(4) . 5_755
O23S Sn3 Cs4 104.6(4) . 5_755
C13 Sn3 Cs4 60.6(4) . 5_755
O3G1 Sn3 Cs4 106.6(4) . 5_755
C2 C1 C6 120.0 . .
C2 C1 Sn1 119.8(9) . .
C6 C1 Sn1 119.8(9) . .
C3 C2 C1 120.0 . .
C2 C3 C4 120.0 . .
C5 C4 C3 120.0 . .
C4 C5 C6 120.0 . .
C5 C6 C1 120.0 . .
C8 C7 C12 120.0 . .
C8 C7 Sn2 119.5(8) . .
C12 C7 Sn2 120.5(8) . .
C8 C7 Cs7 85.6(6) . 8_855
C12 C7 Cs7 70.4(6) . 8_855
Sn2 C7 Cs7 114.9(6) . 8_855
C9 C8 C7 120.0 . .
C9 C8 Cs7 78.2(5) . 8_855
C7 C8 Cs7 72.3(5) . 8_855
C9 C8 Cs9 106.8(7) . 8_855
C7 C8 Cs9 99.6(7) . 8_855
Cs7 C8 Cs9 57.7(3) 8_855 8_855
C8 C9 C10 120.0 . .
C8 C9 Cs7 80.0(5) . 8_855
C10 C9 Cs7 71.2(6) . 8_855
C9 C10 C11 120.0 . .
C9 C10 Cs7 86.5(6) . 8_855
C11 C10 Cs7 71.2(6) . 8_855
C12 C11 C10 120.0 . .
C12 C11 Cs7 78.9(6) . 8_855
C10 C11 Cs7 85.3(6) . 8_855
C11 C12 C7 120.0 . .
C11 C12 Cs7 76.9(6) . 8_855
C7 C12 Cs7 86.3(6) . 8_855
C14 C13 C18 120.0 . .
C14 C13 Sn3 120.7(7) . .
C18 C13 Sn3 118.6(7) . .
C14 C13 Cs4 100.4(6) . 5_755
C18 C13 Cs4 70.6(6) . 5_755
Sn3 C13 Cs4 90.7(5) . 5_755
C13 C14 C15 120.0 . .
C16 C15 C14 120.0 . .
C15 C16 C17 120.0 . .
C16 C17 C18 120.0 . .
C17 C18 C13 120.0 . .
C17 C18 Cs4 91.7(6) . 5_755
C13 C18 Cs4 88.5(6) . 5_755
W2 O2T Cs4 151.7(8) . 8_865
W2 O2T Cs4 95.0(6) . 4
Cs4 O2T Cs4 113.2(4) 8_865 4
W3 O3T Cs9 131.7(7) . 4
W4 O4T Cs1 112.8(6) . 5_755
W4 O4T Cs9 95.0(6) . 8_855
Cs1 O4T Cs9 106.1(4) 5_755 8_855
W4 O4T Cs7 94.0(6) . 4
Cs1 O4T Cs7 149.1(5) 5_755 4
Cs9 O4T Cs7 85.6(3) 8_855 4
W5 O5T Cs3 108.6(6) . 4
W5 O5T Cs1 110.6(6) . 5_755
Cs3 O5T Cs1 93.6(4) 4 5_755
W5 O5T Cs4 92.2(6) . 5_755
Cs3 O5T Cs4 135.9(5) 4 5_755
Cs1 O5T Cs4 115.3(4) 5_755 5_755
W6 O6T Cs9 93.5(6) . .
W6 O6T Cs1 89.9(5) . 4
Cs9 O6T Cs1 97.2(3) . 4
W7 O7T Cs2 140.7(6) . 4
W7 O7T Cs3 106.2(5) . 4
Cs2 O7T Cs3 90.9(3) 4 4
W8 O8T Cs8 111.1(7) . 5_755
W9 O9T Cs4 109.0(7) . 4
Ge1 O1G1 Sn1 129.5(7) . .
Ge1 O1G1 W2 120.3(7) . .
Sn1 O1G1 W2 93.4(5) . .
Ge1 O1G1 W1 120.8(7) . .
Sn1 O1G1 W1 93.1(5) . .
W2 O1G1 W1 89.9(4) . .
W1 O1S1 Sn1 118.2(8) . .
W1 O12 W2 121.4(7) . .
W1 O12 Cs4 123.1(6) . 4
W2 O12 Cs4 101.8(5) . 4
Sn1 O12S Sn2 142.6(7) . .
Sn3 O13S Sn1 146.1(7) . .
W6 O16 W1 163.3(8) . .
W6 O16 Cs9 92.8(5) . .
W1 O16 Cs9 104.0(5) . .
W6 O16 Cs1 88.0(5) . 4
W1 O16 Cs1 90.1(5) . 4
Cs9 O16 Cs1 100.1(4) . 4
W9 O19 W1 144.8(8) . .
W9 O19 Cs1 107.6(6) . 4
W1 O19 Cs1 107.6(6) . 4
Ge1 O2G1 Sn2 127.3(7) . .
Ge1 O2G1 W3 121.3(7) . .
Sn2 O2G1 W3 93.0(5) . .
Ge1 O2G1 W4 121.2(7) . .
Sn2 O2G1 W4 93.4(5) . .
W3 O2G1 W4 91.5(5) . .
W2 O2S1 Sn1 118.3(7) . .
Sn2 O23S Sn3 142.7(7) . .
W3 O23 W2 161.0(9) . .
W9 O29 W2 148.4(8) . .
W9 O29 Cs4 88.6(5) . 4
W2 O29 Cs4 88.3(5) . 4
Ge1 O3G1 Sn3 127.4(8) . .
Ge1 O3G1 W6 120.8(7) . .
Sn3 O3G1 W6 93.5(5) . .
Ge1 O3G1 W5 121.7(7) . .
Sn3 O3G1 W5 92.8(5) . .
W6 O3G1 W5 91.5(5) . .
W3 O3S2 Sn2 116.7(7) . .
W3 O34 W4 123.8(8) . .
W3 O34 Cs7 122.2(7) . 4
W4 O34 Cs7 113.5(6) . 4
W8 O38 W3 147.3(8) . .
Ge1 O4G1 W9 123.2(7) . .
Ge1 O4G1 W8 124.6(7) . .
W9 O4G1 W8 91.8(5) . .
Ge1 O4G1 W7 124.5(7) . .
W9 O4G1 W7 91.7(5) . .
W8 O4G1 W7 91.4(5) . .
W4 O4S2 Sn2 118.3(7) . .
W4 O4S2 Cs9 113.4(6) . 8_855
Sn2 O4S2 Cs9 122.9(6) . 8_855
W4 O45 W5 163.2(8) . .
W4 O45 Cs1 95.8(5) . 5_755
W5 O45 Cs1 97.2(5) . 5_755
W8 O48 W4 145.8(8) . .
W5 O5S3 Sn3 118.2(7) . .
W5 O5S3 Cs4 113.3(6) . 5_755
Sn3 O5S3 Cs4 117.5(6) . 5_755
W5 O56 W6 119.4(7) . .
W7 O57 W5 148.0(8) . .
W7 O57 Cs3 100.1(5) . 4
W5 O57 Cs3 97.5(5) . 4
W6 O6S3 Sn3 118.6(7) . .
W6 O6S3 Cs9 85.1(5) . .
Sn3 O6S3 Cs9 134.5(6) . .
W7 O67 W6 147.2(7) . .
W7 O67 Cs1 107.9(5) . 4
W6 O67 Cs1 104.9(5) . 4
W7 O78 W8 120.7(8) . .
W9 O79 W7 119.7(7) . .
W9 O79 Cs1 101.7(5) . 4
W7 O79 Cs1 102.2(5) . 4
W8 O89 W9 121.2(7) . .
O10T W10 O0S4 99.8(7) . .
O10T W10 O105 100.9(7) . .
O0S4 W10 O105 95.8(6) . .
O10T W10 O101 101.8(7) . .
O0S4 W10 O101 91.5(6) . .
O105 W10 O101 154.6(6) . .
O10T W10 O108 102.1(7) . .
O0S4 W10 O108 157.8(6) . .
O105 W10 O108 83.5(6) . .
O101 W10 O108 80.6(6) . .
O10T W10 O1G2 173.1(7) . .
O0S4 W10 O1G2 75.2(6) . .
O105 W10 O1G2 84.6(6) . .
O101 W10 O1G2 73.9(5) . .
O108 W10 O1G2 82.7(5) . .
O10T W10 Cs2 67.1(5) . .
O0S4 W10 Cs2 149.9(4) . .
O105 W10 Cs2 62.5(5) . .
O101 W10 Cs2 117.2(4) . .
O108 W10 Cs2 47.0(4) . .
O1G2 W10 Cs2 119.6(4) . .
O11T W11 O1S4 103.8(8) . .
O11T W11 O112 101.0(7) . .
O1S4 W11 O112 93.3(7) . .
O11T W11 O101 101.5(7) . .
O1S4 W11 O101 91.4(7) . .
O112 W11 O101 155.2(6) . .
O11T W11 O118 98.2(7) . .
O1S4 W11 O118 157.9(7) . .
O112 W11 O118 84.3(6) . .
O101 W11 O118 82.3(6) . .
O11T W11 O1G2 175.0(6) . .
O1S4 W11 O1G2 74.6(6) . .
O112 W11 O1G2 83.8(6) . .
O101 W11 O1G2 74.0(5) . .
O118 W11 O1G2 83.4(6) . .
O11T W11 Cs6 62.0(6) . .
O1S4 W11 Cs6 142.3(5) . .
O112 W11 Cs6 59.2(5) . .
O101 W11 Cs6 124.7(4) . .
O118 W11 Cs6 52.7(4) . .
O1G2 W11 Cs6 122.2(4) . .
O11T W11 Cs5 61.5(5) . 3_655
O1S4 W11 Cs5 125.8(5) . 3_655
O112 W11 Cs5 139.0(5) . 3_655
O101 W11 Cs5 48.9(4) . 3_655
O118 W11 Cs5 64.2(4) . 3_655
O1G2 W11 Cs5 115.5(3) . 3_655
Cs6 W11 Cs5 80.37(4) . 3_655
O11T W11 Cs8A 35.0(6) . 3_655
O1S4 W11 Cs8A 73.5(5) . 3_655
O112 W11 Cs8A 85.7(5) . 3_655
O101 W11 Cs8A 118.9(4) . 3_655
O118 W11 Cs8A 127.9(5) . 3_655
O1G2 W11 Cs8A 145.6(4) . 3_655
Cs6 W11 Cs8A 78.64(11) . 3_655
Cs5 W11 Cs8A 93.52(11) 3_655 3_655
O12T W12 O2S5 102.0(7) . .
O12T W12 O112 101.7(7) . .
O2S5 W12 O112 97.0(7) . .
O12T W12 O127 99.9(7) . .
O2S5 W12 O127 157.2(7) . .
O112 W12 O127 84.8(6) . .
O12T W12 O123 100.2(7) . .
O2S5 W12 O123 87.5(6) . .
O112 W12 O123 156.2(6) . .
O127 W12 O123 82.3(6) . .
O12T W12 O2G2 172.9(6) . .
O2S5 W12 O2G2 74.7(6) . .
O112 W12 O2G2 85.0(6) . .
O127 W12 O2G2 82.9(6) . .
O123 W12 O2G2 73.6(5) . .
O12T W12 Cs6 62.0(5) . .
O2S5 W12 Cs6 146.7(5) . .
O112 W12 Cs6 61.7(5) . .
O127 W12 Cs6 52.6(4) . .
O123 W12 Cs6 122.7(4) . .
O2G2 W12 Cs6 124.0(3) . .
O12T W12 Cs5 47.2(5) . .
O2S5 W12 Cs5 80.4(5) . .
O112 W12 Cs5 146.1(5) . .
O127 W12 Cs5 110.5(4) . .
O123 W12 Cs5 57.7(4) . .
O2G2 W12 Cs5 125.7(3) . .
Cs6 W12 Cs5 102.91(4) . .
O13T W13 O3S5 102.0(7) . .
O13T W13 O123 101.3(6) . .
O3S5 W13 O123 89.5(6) . .
O13T W13 O137 100.2(7) . .
O3S5 W13 O137 157.7(6) . .
O123 W13 O137 84.3(6) . .
O13T W13 O134 101.5(6) . .
O3S5 W13 O134 92.1(6) . .
O123 W13 O134 156.2(6) . .
O137 W13 O134 85.2(6) . .
O13T W13 O2G2 174.1(6) . .
O3S5 W13 O2G2 74.8(6) . .
O123 W13 O2G2 73.9(5) . .
O137 W13 O2G2 82.9(5) . .
O134 W13 O2G2 83.6(5) . .
O13T W13 Cs2 44.6(5) . 8_755
O3S5 W13 Cs2 104.1(4) . 8_755
O123 W13 Cs2 144.9(4) . 8_755
O137 W13 Cs2 93.0(4) . 8_755
O134 W13 Cs2 57.0(4) . 8_755
O2G2 W13 Cs2 140.6(3) . 8_755
O14T W14 O4S6 101.4(7) . .
O14T W14 O134 102.1(6) . .
O4S6 W14 O134 96.8(6) . .
O14T W14 O146 100.2(7) . .
O4S6 W14 O146 157.0(6) . .
O134 W14 O146 86.4(6) . .
O14T W14 O145 99.9(6) . .
O4S6 W14 O145 87.0(6) . .
O134 W14 O145 156.4(6) . .
O146 W14 O145 81.4(6) . .
O14T W14 O3G2 172.3(6) . .
O4S6 W14 O3G2 74.7(6) . .
O134 W14 O3G2 85.1(5) . .
O146 W14 O3G2 82.9(5) . .
O145 W14 O3G2 73.5(5) . .
O14T W14 Cs3 47.9(5) . 8_755
O4S6 W14 Cs3 143.7(5) . 8_755
O134 W14 Cs3 107.5(4) . 8_755
O146 W14 Cs3 53.8(4) . 8_755
O145 W14 Cs3 81.4(4) . 8_755
O3G2 W14 Cs3 132.8(3) . 8_755
O14T W14 Cs5 58.6(5) . 6_656
O4S6 W14 Cs5 48.0(5) . 6_656
O134 W14 Cs5 123.5(4) . 6_656
O146 W14 Cs5 144.6(4) . 6_656
O145 W14 Cs5 75.8(4) . 6_656
O3G2 W14 Cs5 115.2(3) . 6_656
Cs3 W14 Cs5 95.72(4) 8_755 6_656
O14T W14 Cs2 46.0(5) . 8_755
O4S6 W14 Cs2 107.5(4) . 8_755
O134 W14 Cs2 56.2(4) . 8_755
O146 W14 Cs2 93.3(4) . 8_755
O145 W14 Cs2 144.3(4) . 8_755
O3G2 W14 Cs2 141.2(3) . 8_755
Cs3 W14 Cs2 67.53(3) 8_755 8_755
Cs5 W14 Cs2 89.87(4) 6_656 8_755
O15T W15 O5S6 100.4(7) . .
O15T W15 O145 100.6(7) . .
O5S6 W15 O145 91.7(6) . .
O15T W15 O105 101.6(7) . .
O5S6 W15 O105 92.8(7) . .
O145 W15 O105 156.1(6) . .
O15T W15 O156 101.3(7) . .
O5S6 W15 O156 158.3(6) . .
O145 W15 O156 82.7(6) . .
O105 W15 O156 84.5(6) . .
O15T W15 O3G2 173.1(6) . .
O5S6 W15 O3G2 75.0(6) . .
O145 W15 O3G2 74.7(5) . .
O105 W15 O3G2 83.8(5) . .
O156 W15 O3G2 83.3(5) . .
O15T W15 Cs6 49.5(5) . 6_656
O5S6 W15 Cs6 52.7(5) . 6_656
O145 W15 Cs6 111.0(4) . 6_656
O105 W15 Cs6 90.2(5) . 6_656
O156 W15 Cs6 148.5(4) . 6_656
O3G2 W15 Cs6 127.0(3) . 6_656
O15T W15 Cs2 67.6(5) . .
O5S6 W15 Cs2 146.5(5) . .
O145 W15 Cs2 120.7(4) . .
O105 W15 Cs2 61.5(5) . .
O156 W15 Cs2 47.7(4) . .
O3G2 W15 Cs2 119.1(3) . .
Cs6 W15 Cs2 103.03(4) 6_656 .
O16T W16 O146 103.1(7) . .
O16T W16 O156 102.4(7) . .
O146 W16 O156 86.9(6) . .
O16T W16 O167 100.5(7) . .
O146 W16 O167 88.4(6) . .
O156 W16 O167 157.0(6) . .
O16T W16 O168 99.9(6) . .
O146 W16 O168 157.0(6) . .
O156 W16 O168 88.8(6) . .
O167 W16 O168 86.8(6) . .
O16T W16 O4G2 171.6(6) . .
O146 W16 O4G2 83.3(6) . .
O156 W16 O4G2 83.2(5) . .
O167 W16 O4G2 74.0(6) . .
O168 W16 O4G2 73.8(5) . .
O16T W16 Cs3 50.7(5) . 8_755
O146 W16 Cs3 53.4(5) . 8_755
O156 W16 Cs3 106.2(4) . 8_755
O167 W16 Cs3 88.7(5) . 8_755
O168 W16 Cs3 148.8(4) . 8_755
O4G2 W16 Cs3 134.0(3) . 8_755
O16T W16 Cs2 84.3(5) . .
O146 W16 Cs2 133.3(4) . .
O156 W16 Cs2 46.9(4) . .
O167 W16 Cs2 136.2(5) . .
O168 W16 Cs2 49.8(4) . .
O4G2 W16 Cs2 95.4(3) . .
Cs3 W16 Cs2 124.32(4) 8_755 .
O17T W17 O127 103.5(7) . .
O17T W17 O137 102.3(7) . .
O127 W17 O137 86.8(6) . .
O17T W17 O178 100.6(7) . .
O127 W17 O178 89.3(6) . .
O137 W17 O178 157.1(6) . .
O17T W17 O167 99.6(7) . .
O127 W17 O167 156.9(7) . .
O137 W17 O167 86.7(6) . .
O178 W17 O167 88.0(6) . .
O17T W17 O4G2 171.7(7) . .
O127 W17 O4G2 83.3(6) . .
O137 W17 O4G2 82.7(6) . .
O178 W17 O4G2 74.4(6) . .
O167 W17 O4G2 73.9(6) . .
O17T W17 Cs6 85.7(5) . .
O127 W17 Cs6 42.3(5) . .
O137 W17 Cs6 128.4(5) . .
O178 W17 Cs6 54.9(4) . .
O167 W17 Cs6 142.8(5) . .
O4G2 W17 Cs6 96.4(3) . .
O18T W18 O108 103.5(7) . .
O18T W18 O118 103.9(7) . .
O108 W18 O118 88.3(7) . .
O18T W18 O168 98.9(7) . .
O108 W18 O168 89.2(6) . .
O118 W18 O168 157.0(6) . .
O18T W18 O178 99.1(7) . .
O108 W18 O178 157.4(6) . .
O118 W18 O178 87.7(6) . .
O168 W18 O178 85.9(6) . .
O18T W18 O4G2 169.8(6) . .
O108 W18 O4G2 83.7(6) . .
O118 W18 O4G2 83.3(6) . .
O168 W18 O4G2 73.7(5) . .
O178 W18 O4G2 73.7(5) . .
O18T W18 Cs5 48.6(5) . 3_655
O108 W18 Cs5 75.7(4) . 3_655
O118 W18 Cs5 64.0(5) . 3_655
O168 W18 Cs5 137.0(4) . 3_655
O178 W18 Cs5 121.8(4) . 3_655
O4G2 W18 Cs5 141.4(4) . 3_655
O18T W18 Cs2 82.9(5) . .
O108 W18 Cs2 46.4(5) . .
O118 W18 Cs2 133.8(5) . .
O168 W18 Cs2 51.9(4) . .
O178 W18 Cs2 137.2(4) . .
O4G2 W18 Cs2 97.4(3) . .
Cs5 W18 Cs2 91.60(4) 3_655 .
O18T W18 Cs6 87.3(5) . .
O108 W18 Cs6 129.8(5) . .
O118 W18 Cs6 41.9(5) . .
O168 W18 Cs6 138.1(4) . .
O178 W18 Cs6 52.2(4) . .
O4G2 W18 Cs6 93.6(3) . .
Cs5 W18 Cs6 76.04(4) 3_655 .
Cs2 W18 Cs6 167.47(4) . .
O4G2 Ge2 O1G2 110.9(7) . .
O4G2 Ge2 O3G2 110.3(7) . .
O1G2 Ge2 O3G2 108.0(7) . .
O4G2 Ge2 O2G2 110.2(7) . .
O1G2 Ge2 O2G2 108.1(7) . .
O3G2 Ge2 O2G2 109.3(6) . .
O1S4 Sn4 O0S4 93.8(6) . .
O1S4 Sn4 O45S 86.6(6) . .
O0S4 Sn4 O45S 159.9(6) . .
O1S4 Sn4 O46S 161.0(6) . .
O0S4 Sn4 O46S 85.1(6) . .
O45S Sn4 O46S 88.1(5) . .
O1S4 Sn4 C19 94.0(6) . .
O0S4 Sn4 C19 98.7(6) . .
O45S Sn4 C19 101.3(6) . .
O46S Sn4 C19 104.9(6) . .
O1S4 Sn4 O1G2 73.1(6) . .
O0S4 Sn4 O1G2 73.4(5) . .
O45S Sn4 O1G2 87.6(5) . .
O46S Sn4 O1G2 88.5(5) . .
C19 Sn4 O1G2 164.0(6) . .
O2S5 Sn5 O45S 86.7(6) . .
O2S5 Sn5 O3S5 92.1(6) . .
O45S Sn5 O3S5 161.2(6) . .
O2S5 Sn5 O56S 157.8(6) . .
O45S Sn5 O56S 91.8(6) . .
O3S5 Sn5 O56S 82.3(6) . .
O2S5 Sn5 C25 105.5(7) . .
O45S Sn5 C25 101.8(6) . .
O3S5 Sn5 C25 96.6(6) . .
O56S Sn5 C25 96.5(6) . .
O2S5 Sn5 O2G2 73.0(6) . .
O45S Sn5 O2G2 88.0(5) . .
O3S5 Sn5 O2G2 73.8(5) . .
O56S Sn5 O2G2 84.8(6) . .
C25 Sn5 O2G2 170.0(6) . .
O5S6 Sn6 O4S6 92.9(6) . .
O5S6 Sn6 O46S 86.9(6) . .
O4S6 Sn6 O46S 162.4(6) . .
O5S6 Sn6 O56S 157.2(6) . .
O4S6 Sn6 O56S 82.4(6) . .
O46S Sn6 O56S 90.9(6) . .
O5S6 Sn6 C31 106.9(6) . .
O4S6 Sn6 C31 96.4(6) . .
O46S Sn6 C31 100.5(6) . .
O56S Sn6 C31 95.9(6) . .
O5S6 Sn6 O3G2 73.6(6) . .
O4S6 Sn6 O3G2 73.7(5) . .
O46S Sn6 O3G2 89.4(5) . .
O56S Sn6 O3G2 83.7(5) . .
C31 Sn6 O3G2 170.1(6) . .
C20 C19 C24 120.0 . .
C20 C19 Sn4 116.6(9) . .
C24 C19 Sn4 123.3(9) . .
C21 C20 C19 120.0 . .
C22 C21 C20 120.0 . .
C21 C22 C23 120.0 . .
C22 C23 C24 120.0 . .
C23 C24 C19 120.0 . .
C26 C25 C30 120.0 . .
C26 C25 Sn5 120.9(9) . .
C30 C25 Sn5 119.0(9) . .
C27 C26 C25 120.0 . .
C26 C27 C28 120.0 . .
C27 C28 C29 120.0 . .
C28 C29 C30 120.0 . .
C29 C30 C25 120.0 . .
C32 C31 C36 120.0 . .
C32 C31 Sn6 124.6(9) . .
C36 C31 Sn6 115.2(9) . .
C31 C32 C33 120.0 . .
C34 C33 C32 120.0 . .
C33 C34 C35 120.0 . .
C33 C34 Cs8 118.3(8) . 6_656
C35 C34 Cs8 93.2(8) . 6_656
C36 C35 C34 120.0 . .
C35 C36 C31 120.0 . .
W10 O0S4 Sn4 117.7(7) . .
W10 O10T Cs2 88.2(6) . .
W11 O11T Cs8A 124.6(8) . 3_655
W11 O11T Cs8 132.9(8) . 3_655
Cs8A O11T Cs8 22.2(2) 3_655 3_655
W11 O11T Cs6 92.5(6) . .
Cs8A O11T Cs6 106.3(5) 3_655 .
Cs8 O11T Cs6 121.1(5) 3_655 .
W11 O11T Cs5 93.3(6) . 3_655
Cs8A O11T Cs5 134.9(6) 3_655 3_655
Cs8 O11T Cs5 113.9(5) 3_655 3_655
Cs6 O11T Cs5 94.1(4) . 3_655
W12 O12T Cs5 109.1(7) . .
W12 O12T Cs6 91.9(6) . .
Cs5 O12T Cs6 141.1(5) . .
Ge2 O1G2 Sn4 127.7(7) . .
Ge2 O1G2 W11 121.2(7) . .
Sn4 O1G2 W11 93.3(5) . .
Ge2 O1G2 W10 121.0(7) . .
Sn4 O1G2 W10 93.3(5) . .
W11 O1G2 W10 91.1(5) . .
W13 O13T Cs2 113.0(7) . 8_755
W13 O13T Cs8 135.9(7) . .
Cs2 O13T Cs8 89.0(4) 8_755 .
W13 O13T Cs8A 155.7(8) . .
Cs2 O13T Cs8A 82.6(4) 8_755 .
Cs8 O13T Cs8A 21.07(18) . .
W14 O14T Cs3 108.3(6) . 8_755
W14 O14T Cs2 111.1(6) . 8_755
Cs3 O14T Cs2 91.4(4) 8_755 8_755
W14 O14T Cs5 96.6(6) . 6_656
Cs3 O14T Cs5 129.2(5) 8_755 6_656
Cs2 O14T Cs5 120.1(4) 8_755 6_656
W11 O1S4 Sn4 118.6(8) . .
W15 O15T Cs6 106.2(7) . 6_656
W15 O15T Cs8A 151.7(8) . 8_765
Cs6 O15T Cs8A 102.1(4) 6_656 8_765
W16 O16T Cs1 136.5(7) . .
W16 O16T Cs3 105.1(6) . 8_755
Cs1 O16T Cs3 93.1(4) . 8_755
W18 O18T Cs5 107.5(7) . 3_655
Ge2 O2G2 Sn5 126.5(7) . .
Ge2 O2G2 W12 121.4(7) . .
Sn5 O2G2 W12 93.9(5) . .
Ge2 O2G2 W13 121.1(7) . .
Sn5 O2G2 W13 93.6(5) . .
W12 O2G2 W13 91.6(5) . .
W12 O2S5 Sn5 118.4(8) . .
Ge2 O3G2 Sn6 127.5(7) . .
Ge2 O3G2 W15 121.8(7) . .
Sn6 O3G2 W15 93.0(5) . .
Ge2 O3G2 W14 120.3(7) . .
Sn6 O3G2 W14 93.6(5) . .
W15 O3G2 W14 91.6(5) . .
W13 O3S5 Sn5 117.5(7) . .
Ge2 O4G2 W17 124.2(7) . .
Ge2 O4G2 W18 123.6(7) . .
W17 O4G2 W18 91.6(5) . .
Ge2 O4G2 W16 124.1(7) . .
W17 O4G2 W16 91.7(5) . .
W18 O4G2 W16 92.0(5) . .
Sn5 O45S Sn4 144.7(8) . .
W14 O4S6 Sn6 117.9(7) . .
W14 O4S6 Cs5 106.1(6) . 6_656
Sn6 O4S6 Cs5 124.7(6) . 6_656
Sn6 O46S Sn4 143.1(8) . .
W15 O5S6 Sn6 117.8(8) . .
W15 O5S6 Cs6 100.1(6) . 6_656
Sn6 O5S6 Cs6 142.0(7) . 6_656
Sn5 O56S Sn6 142.9(8) . .
W11 O101 W10 120.9(7) . .
W11 O101 Cs5 103.3(6) . 3_655
W10 O101 Cs5 124.3(6) . 3_655
W10 O105 W15 164.6(9) . .
W10 O105 Cs2 89.7(5) . .
W15 O105 Cs2 90.7(5) . .
W18 O108 W10 147.1(8) . .
W18 O108 Cs2 108.0(6) . .
W10 O108 Cs2 104.9(5) . .
W11 O112 W12 163.8(9) . .
W11 O112 Cs6 92.2(5) . .
W12 O112 Cs6 88.9(5) . .
W18 O118 W11 146.4(9) . .
W18 O118 Cs6 115.0(7) . .
W11 O118 Cs6 98.6(6) . .
W18 O118 Cs5 88.2(5) . 3_655
W11 O118 Cs5 87.1(5) . 3_655
Cs6 O118 Cs5 98.1(4) . 3_655
W13 O123 W12 120.5(7) . .
W13 O123 Cs5 141.6(6) . .
W12 O123 Cs5 93.2(5) . .
W17 O127 W12 148.6(8) . .
W17 O127 Cs6 113.8(6) . .
W12 O127 Cs6 97.6(6) . .
W14 O134 W13 162.4(8) . .
W14 O134 Cs2 97.0(5) . 8_755
W13 O134 Cs2 94.8(5) . 8_755
W17 O137 W13 146.7(9) . .
W15 O145 W14 119.9(7) . .
W16 O146 W14 148.3(8) . .
W16 O146 Cs3 99.6(6) . 8_755
W14 O146 Cs3 97.8(5) . 8_755
W16 O156 W15 147.3(8) . .
W16 O156 Cs2 107.3(5) . .
W15 O156 Cs2 105.4(5) . .
W16 O167 W17 120.4(8) . .
W16 O168 W18 120.5(7) . .
W16 O168 Cs2 103.3(5) . .
W18 O168 Cs2 100.2(5) . .
W17 O178 W18 120.3(7) . .
W17 O178 Cs6 98.8(5) . .
W18 O178 Cs6 101.9(5) . .
O19 Cs1 O4T 110.8(4) 4_455 5_755
O19 Cs1 O4W 145.6(4) 4_455 .
O4T Cs1 O4W 67.7(4) 5_755 .
O19 Cs1 O67 57.9(4) 4_455 4_455
O4T Cs1 O67 107.7(4) 5_755 4_455
O4W Cs1 O67 156.5(4) . 4_455
O19 Cs1 O16T 120.3(4) 4_455 .
O4T Cs1 O16T 127.6(4) 5_755 .
O4W Cs1 O16T 64.0(4) . .
O67 Cs1 O16T 108.4(4) 4_455 .
O19 Cs1 O5T 74.9(4) 4_455 5_755
O4T Cs1 O5T 99.9(4) 5_755 5_755
O4W Cs1 O5T 71.8(4) . 5_755
O67 Cs1 O5T 131.0(4) 4_455 5_755
O16T Cs1 O5T 83.4(4) . 5_755
O19 Cs1 O79 49.8(4) 4_455 4_455
O4T Cs1 O79 154.1(4) 5_755 4_455
O4W Cs1 O79 138.3(4) . 4_455
O67 Cs1 O79 49.2(3) 4_455 4_455
O16T Cs1 O79 76.6(4) . 4_455
O5T Cs1 O79 91.4(4) 5_755 4_455
O19 Cs1 O8W 124.9(4) 4_455 .
O4T Cs1 O8W 90.3(5) 5_755 .
O4W Cs1 O8W 89.3(5) . .
O67 Cs1 O8W 67.4(4) 4_455 .
O16T Cs1 O8W 70.6(5) . .
O5T Cs1 O8W 152.8(5) 5_755 .
O79 Cs1 O8W 90.2(4) 4_455 .
O19 Cs1 O45 89.6(4) 4_455 5_755
O4T Cs1 O45 49.9(4) 5_755 5_755
O4W Cs1 O45 62.5(4) . 5_755
O67 Cs1 O45 133.4(4) 4_455 5_755
O16T Cs1 O45 117.1(4) . 5_755
O5T Cs1 O45 50.4(4) 5_755 5_755
O79 Cs1 O45 133.0(3) 4_455 5_755
O8W Cs1 O45 136.6(4) . 5_755
O19 Cs1 O16 44.0(3) 4_455 4_455
O4T Cs1 O16 76.9(3) 5_755 4_455
O4W Cs1 O16 143.6(4) . 4_455
O67 Cs1 O16 44.9(3) 4_455 4_455
O16T Cs1 O16 152.0(3) . 4_455
O5T Cs1 O16 107.6(3) 5_755 4_455
O79 Cs1 O16 77.5(3) 4_455 4_455
O8W Cs1 O16 99.2(4) . 4_455
O45 Cs1 O16 88.5(3) 5_755 4_455
O19 Cs1 O6T 85.5(3) 4_455 4_455
O4T Cs1 O6T 62.2(3) 5_755 4_455
O4W Cs1 O6T 119.1(4) . 4_455
O67 Cs1 O6T 46.8(3) 4_455 4_455
O16T Cs1 O6T 129.8(3) . 4_455
O5T Cs1 O6T 146.8(4) 5_755 4_455
O79 Cs1 O6T 96.1(3) 4_455 4_455
O8W Cs1 O6T 59.7(4) . 4_455
O45 Cs1 O6T 104.1(3) 5_755 4_455
O16 Cs1 O6T 43.7(3) 4_455 4_455
O19 Cs1 W9 25.8(3) 4_455 4_455
O4T Cs1 W9 136.5(3) 5_755 4_455
O4W Cs1 W9 140.2(3) . 4_455
O67 Cs1 W9 59.3(2) 4_455 4_455
O16T Cs1 W9 94.7(3) . 4_455
O5T Cs1 W9 72.7(3) 5_755 4_455
O79 Cs1 W9 27.6(2) 4_455 4_455
O8W Cs1 W9 116.1(4) . 4_455
O45 Cs1 W9 106.0(2) 5_755 4_455
O16 Cs1 W9 65.7(2) 4_455 4_455
O6T Cs1 W9 100.4(2) 4_455 4_455
O5W Cs2 O108 147.3(5) 8_765 .
O5W Cs2 O13T 66.1(5) 8_765 8_765
O108 Cs2 O13T 116.5(4) . 8_765
O5W Cs2 O7T 62.8(5) 8_765 4_455
O108 Cs2 O7T 117.7(4) . 4_455
O13T Cs2 O7T 124.7(4) 8_765 4_455
O5W Cs2 O9W 89.0(6) 8_765 4_455
O108 Cs2 O9W 122.2(5) . 4_455
O13T Cs2 O9W 93.5(5) 8_765 4_455
O7T Cs2 O9W 66.4(5) 4_455 4_455
O5W Cs2 O156 154.5(5) 8_765 .
O108 Cs2 O156 58.1(4) . .
O13T Cs2 O156 109.7(4) 8_765 .
O7T Cs2 O156 107.2(3) 4_455 .
O9W Cs2 O156 65.8(5) 4_455 .
O5W Cs2 O14T 75.3(5) 8_765 8_765
O108 Cs2 O14T 72.1(4) . 8_765
O13T Cs2 O14T 99.8(4) 8_765 8_765
O7T Cs2 O14T 86.7(4) 4_455 8_765
O9W Cs2 O14T 152.9(5) 4_455 8_765
O156 Cs2 O14T 129.3(4) . 8_765
O5W Cs2 O168 135.9(5) 8_765 .
O108 Cs2 O168 49.5(4) . .
O13T Cs2 O168 157.6(4) 8_765 .
O7T Cs2 O168 74.6(4) 4_455 .
O9W Cs2 O168 84.0(5) 4_455 .
O156 Cs2 O168 49.2(3) . .
O14T Cs2 O168 92.0(4) 8_765 .
O5W Cs2 O134 64.5(5) 8_765 8_765
O108 Cs2 O134 91.4(4) . 8_765
O13T Cs2 O134 50.5(4) 8_765 8_765
O7T Cs2 O134 117.9(3) 4_455 8_765
O9W Cs2 O134 140.9(5) 4_455 8_765
O156 Cs2 O134 133.9(3) . 8_765
O14T Cs2 O134 49.7(4) 8_765 8_765
O168 Cs2 O134 135.0(3) . 8_765
O5W Cs2 O105 146.7(5) 8_765 .
O108 Cs2 O105 44.7(4) . .
O13T Cs2 O105 81.5(4) 8_765 .
O7T Cs2 O105 149.9(3) 4_455 .
O9W Cs2 O105 100.6(5) 4_455 .
O156 Cs2 O105 44.3(3) . .
O14T Cs2 O105 104.7(4) 8_765 .
O168 Cs2 O105 77.1(3) . .
O134 Cs2 O105 89.7(3) 8_765 .
O5W Cs2 O10T 113.3(5) 8_765 .
O108 Cs2 O10T 48.5(4) . .
O13T Cs2 O10T 70.4(4) 8_765 .
O7T Cs2 O10T 150.9(3) 4_455 .
O9W Cs2 O10T 141.9(5) 4_455 .
O156 Cs2 O10T 86.8(3) . .
O14T Cs2 O10T 65.2(4) 8_765 .
O168 Cs2 O10T 98.1(4) . .
O134 Cs2 O10T 48.8(3) 8_765 .
O105 Cs2 O10T 44.3(3) . .
O5W Cs2 W18 139.2(4) 8_765 .
O108 Cs2 W18 25.7(3) . .
O13T Cs2 W18 142.1(3) 8_765 .
O7T Cs2 W18 92.2(2) 4_455 .
O9W Cs2 W18 111.1(4) 4_455 .
O156 Cs2 W18 60.0(2) . .
O14T Cs2 W18 71.2(3) 8_765 .
O168 Cs2 W18 27.9(3) . .
O134 Cs2 W18 107.6(2) 8_765 .
O105 Cs2 W18 66.3(2) . .
O10T Cs2 W18 72.5(2) . .
O5T Cs3 O14T 171.8(4) 4_455 8_765
O5T Cs3 O20W 60.8(6) 4_455 5_765
O14T Cs3 O20W 111.6(6) 8_765 5_765
O5T Cs3 O7T 99.1(4) 4_455 4_455
O14T Cs3 O7T 85.1(4) 8_765 4_455
O20W Cs3 O7T 140.4(6) 5_765 4_455
O5T Cs3 O16T 82.4(4) 4_455 8_765
O14T Cs3 O16T 99.0(4) 8_765 8_765
O20W Cs3 O16T 75.2(6) 5_765 8_765
O7T Cs3 O16T 139.7(4) 4_455 8_765
O5T Cs3 O146 132.0(4) 4_455 8_765
O14T Cs3 O146 51.5(4) 8_765 8_765
O20W Cs3 O146 108.3(6) 5_765 8_765
O7T Cs3 O146 109.9(3) 4_455 8_765
O16T Cs3 O146 50.8(4) 8_765 8_765
O5T Cs3 O57 51.2(4) 4_455 4_455
O14T Cs3 O57 134.7(4) 8_765 4_455
O20W Cs3 O57 109.8(6) 5_765 4_455
O7T Cs3 O57 50.7(3) 4_455 4_455
O16T Cs3 O57 108.8(4) 8_765 4_455
O146 Cs3 O57 128.0(4) 8_765 4_455
O5T Cs3 O19W 76.2(6) 4_455 .
O14T Cs3 O19W 99.8(5) 8_765 .
O20W Cs3 O19W 78.8(7) 5_765 .
O7T Cs3 O19W 62.7(5) 4_455 .
O16T Cs3 O19W 152.1(5) 8_765 .
O146 Cs3 O19W 151.2(5) 8_765 .
O57 Cs3 O19W 71.0(5) 4_455 .
O5T Cs3 O4W 69.6(4) 4_455 8_765
O14T Cs3 O4W 118.1(4) 8_765 8_765
O20W Cs3 O4W 116.2(6) 5_765 8_765
O7T Cs3 O4W 82.3(4) 4_455 8_765
O16T Cs3 O4W 60.3(4) 8_765 8_765
O146 Cs3 O4W 77.2(4) 8_765 8_765
O57 Cs3 O4W 54.7(4) 4_455 8_765
O19W Cs3 O4W 125.6(6) . 8_765
O5T Cs3 O5W 117.3(5) 4_455 8_765
O14T Cs3 O5W 70.9(5) 8_765 8_765
O20W Cs3 O5W 160.3(6) 5_765 8_765
O7T Cs3 O5W 58.1(4) 4_455 8_765
O16T Cs3 O5W 85.2(4) 8_765 8_765
O146 Cs3 O5W 56.9(4) 8_765 8_765
O57 Cs3 O5W 76.4(5) 4_455 8_765
O19W Cs3 O5W 120.5(6) . 8_765
O4W Cs3 O5W 51.3(5) 8_765 8_765
O5T Cs3 O29W 107.0(11) 4_455 5_765
O14T Cs3 O29W 66.2(11) 8_765 5_765
O20W Cs3 O29W 47.2(12) 5_765 5_765
O7T Cs3 O29W 143.0(11) 4_455 5_765
O16T Cs3 O29W 70.8(11) 8_765 5_765
O146 Cs3 O29W 70.6(11) 8_765 5_765
O57 Cs3 O29W 156.9(11) 4_455 5_765
O19W Cs3 O29W 98.5(12) . 5_765
O4W Cs3 O29W 131.0(11) 8_765 5_765
O5W Cs3 O29W 125.8(12) 8_765 5_765
O5T Cs3 W5 23.7(3) 4_455 4_455
O14T Cs3 W5 160.0(3) 8_765 4_455
O20W Cs3 W5 81.8(5) 5_765 4_455
O7T Cs3 W5 75.5(2) 4_455 4_455
O16T Cs3 W5 98.8(3) 8_765 4_455
O146 Cs3 W5 140.3(3) 8_765 4_455
O57 Cs3 W5 28.3(2) 4_455 4_455
O19W Cs3 W5 67.3(5) . 4_455
O4W Cs3 W5 64.3(3) 8_765 4_455
O5W Cs3 W5 101.8(4) 8_765 4_455
O29W Cs3 W5 128.9(11) 5_765 4_455
O2T Cs4 O5S3 128.2(4) 8_855 5_755
O2T Cs4 O9T 131.6(4) 8_855 4_455
O5S3 Cs4 O9T 99.9(4) 5_755 4_455
O2T Cs4 O3W 66.3(4) 8_855 5_755
O5S3 Cs4 O3W 75.5(4) 5_755 5_755
O9T Cs4 O3W 132.6(4) 4_455 5_755
O2T Cs4 O12 110.4(4) 8_855 4_455
O5S3 Cs4 O12 79.6(4) 5_755 4_455
O9T Cs4 O12 79.7(4) 4_455 4_455
O3W Cs4 O12 142.0(4) 5_755 4_455
O2T Cs4 O14W 66.0(5) 8_855 8_855
O5S3 Cs4 O14W 127.0(5) 5_755 8_855
O9T Cs4 O14W 82.4(5) 4_455 8_855
O3W Cs4 O14W 65.9(5) 5_755 8_855
O12 Cs4 O14W 150.3(5) 4_455 8_855
O2T Cs4 O2T 66.8(4) 8_855 4_455
O5S3 Cs4 O2T 123.3(4) 5_755 4_455
O9T Cs4 O2T 92.8(4) 4_455 4_455
O3W Cs4 O2T 129.8(4) 5_755 4_455
O12 Cs4 O2T 48.7(3) 4_455 4_455
O14W Cs4 O2T 109.3(5) 8_855 4_455
O2T Cs4 O29 106.7(4) 8_855 4_455
O5S3 Cs4 O29 112.8(3) 5_755 4_455
O9T Cs4 O29 48.2(4) 4_455 4_455
O3W Cs4 O29 171.6(4) 5_755 4_455
O12 Cs4 O29 43.6(3) 4_455 4_455
O14W Cs4 O29 107.5(5) 8_855 4_455
O2T Cs4 O29 46.1(3) 4_455 4_455
O2T Cs4 C18 84.7(10) 8_855 5_755
O5S3 Cs4 C18 58.4(10) 5_755 5_755
O9T Cs4 C18 132.1(11) 4_455 5_755
O3W Cs4 C18 86.3(11) 5_755 5_755
O12 Cs4 C18 56.0(11) 4_455 5_755
O14W Cs4 C18 145.4(11) 8_855 5_755
O2T Cs4 C18 72.3(10) 4_455 5_755
O29 Cs4 C18 97.8(11) 4_455 5_755
O2T Cs4 O5T 157.2(4) 8_855 5_755
O5S3 Cs4 O5T 46.4(4) 5_755 5_755
O9T Cs4 O5T 57.9(4) 4_455 5_755
O3W Cs4 O5T 92.2(4) 5_755 5_755
O12 Cs4 O5T 91.1(3) 4_455 5_755
O14W Cs4 O5T 99.2(5) 8_855 5_755
O2T Cs4 O5T 136.0(3) 4_455 5_755
O29 Cs4 O5T 94.1(3) 4_455 5_755
C18 Cs4 O5T 102.2(10) 5_755 5_755
O2T Cs4 C13 81.5(3) 8_855 5_755
O5S3 Cs4 C13 50.7(3) 5_755 5_755
O9T Cs4 C13 144.6(3) 4_455 5_755
O3W Cs4 C13 66.1(4) 5_755 5_755
O12 Cs4 C13 75.9(3) 4_455 5_755
O14W Cs4 C13 129.5(4) 8_855 5_755
O2T Cs4 C13 90.1(3) 4_455 5_755
O29 Cs4 C13 118.6(3) 4_455 5_755
C18 Cs4 C13 20.9(11) 5_755 5_755
O5T Cs4 C13 97.1(3) 5_755 5_755
O2T Cs4 W9 129.8(3) 8_855 4_455
O5S3 Cs4 W9 98.8(3) 5_755 4_455
O9T Cs4 W9 23.7(3) 4_455 4_455
O3W Cs4 W9 155.5(3) 5_755 4_455
O12 Cs4 W9 56.5(3) 4_455 4_455
O14W Cs4 W9 101.7(4) 8_855 4_455
O2T Cs4 W9 73.5(2) 4_455 4_455
O29 Cs4 W9 27.5(2) 4_455 4_455
C18 Cs4 W9 111.4(11) 5_755 4_455
O5T Cs4 W9 68.2(2) 5_755 4_455
C13 Cs4 W9 128.7(2) 5_755 4_455
O101 Cs5 O12T 148.7(4) 3_645 .
O101 Cs5 O15W 109.4(5) 3_645 .
O12T Cs5 O15W 95.8(5) . .
O101 Cs5 O4S6 78.1(4) 3_645 6_556
O12T Cs5 O4S6 82.2(4) . 6_556
O15W Cs5 O4S6 164.6(5) . 6_556
O101 Cs5 O18T 79.4(4) 3_645 3_645
O12T Cs5 O18T 129.2(4) . 3_645
O15W Cs5 O18T 65.6(5) . 3_645
O4S6 Cs5 O18T 103.8(4) 6_556 3_645
O101 Cs5 O12W 81.8(5) 3_645 .
O12T Cs5 O12W 77.1(5) . .
O15W Cs5 O12W 96.6(6) . .
O4S6 Cs5 O12W 97.8(5) 6_556 .
O18T Cs5 O12W 147.6(5) 3_645 .
O101 Cs5 O123 125.3(4) 3_645 .
O12T Cs5 O123 50.9(4) . .
O15W Cs5 O123 63.5(5) . .
O4S6 Cs5 O123 123.9(4) 6_556 .
O18T Cs5 O123 128.5(4) 3_645 .
O12W Cs5 O123 48.8(4) . .
O101 Cs5 O27W 144.4(7) 3_645 .
O12T Cs5 O27W 65.1(7) . .
O15W Cs5 O27W 58.7(9) . .
O4S6 Cs5 O27W 107.2(8) 6_556 .
O18T Cs5 O27W 65.1(7) 3_645 .
O12W Cs5 O27W 130.2(8) . .
O123 Cs5 O27W 81.8(7) . .
O101 Cs5 O26W 144.6(9) 3_645 .
O12T Cs5 O26W 60.1(9) . .
O15W Cs5 O26W 72.5(10) . .
O4S6 Cs5 O26W 93.5(9) 6_556 .
O18T Cs5 O26W 69.2(9) 3_645 .
O12W Cs5 O26W 133.5(9) . .
O123 Cs5 O26W 88.0(9) . .
O27W Cs5 O26W 13.8(9) . .
O101 Cs5 O14T 89.1(4) 3_645 6_556
O12T Cs5 O14T 95.9(4) . 6_556
O15W Cs5 O14T 116.6(5) . 6_556
O4S6 Cs5 O14T 48.8(4) 6_556 6_556
O18T Cs5 O14T 59.2(4) 3_645 6_556
O12W Cs5 O14T 146.6(5) . 6_556
O123 Cs5 O14T 144.7(3) . 6_556
O27W Cs5 O14T 71.3(8) . 6_556
O26W Cs5 O14T 61.1(9) . 6_556
O101 Cs5 O11T 49.6(4) 3_645 3_645
O12T Cs5 O11T 127.9(4) . 3_645
O15W Cs5 O11T 72.0(5) . 3_645
O4S6 Cs5 O11T 121.2(4) 6_556 3_645
O18T Cs5 O11T 92.4(4) 3_645 3_645
O12W Cs5 O11T 55.5(4) . 3_645
O123 Cs5 O11T 79.8(3) . 3_645
O27W Cs5 O11T 130.5(8) . 3_645
O26W Cs5 O11T 144.2(9) . 3_645
O14T Cs5 O11T 135.3(4) 6_556 3_645
O101 Cs5 O118 43.5(4) 3_645 3_645
O12T Cs5 O118 163.9(4) . 3_645
O15W Cs5 O118 68.5(5) . 3_645
O4S6 Cs5 O118 113.9(4) 6_556 3_645
O18T Cs5 O118 48.6(4) 3_645 3_645
O12W Cs5 O118 100.5(4) . 3_645
O123 Cs5 O118 115.6(3) . 3_645
O27W Cs5 O118 107.1(7) . 3_645
O26W Cs5 O118 115.6(9) . 3_645
O14T Cs5 O118 94.5(3) 6_556 3_645
O11T Cs5 O118 45.4(4) 3_645 3_645
O23W Cs6 O127 167.0(8) 6_556 .
O23W Cs6 O15W 59.0(8) 6_556 3_655
O127 Cs6 O15W 125.6(5) . 3_655
O23W Cs6 O15T 72.6(8) 6_556 6_556
O127 Cs6 O15T 113.1(4) . 6_556
O15W Cs6 O15T 110.2(5) 3_655 6_556
O23W Cs6 O118 132.0(7) 6_556 .
O127 Cs6 O118 57.1(4) . .
O15W Cs6 O118 74.5(5) 3_655 .
O15T Cs6 O118 117.4(4) 6_556 .
O23W Cs6 O5S6 72.6(7) 6_556 6_556
O127 Cs6 O5S6 101.4(4) . 6_556
O15W Cs6 O5S6 131.7(5) 3_655 6_556
O15T Cs6 O5S6 50.8(4) 6_556 6_556
O118 Cs6 O5S6 152.2(4) . 6_556
O23W Cs6 O10W 85.0(8) 6_556 .
O127 Cs6 O10W 83.6(5) . .
O15W Cs6 O10W 84.1(6) 3_655 .
O15T Cs6 O10W 139.8(5) 6_556 .
O118 Cs6 O10W 102.4(5) . .
O5S6 Cs6 O10W 91.3(5) 6_556 .
O23W Cs6 O112 145.8(8) 6_556 .
O127 Cs6 O112 46.5(4) . .
O15W Cs6 O112 112.9(5) 3_655 .
O15T Cs6 O112 81.3(4) 6_556 .
O118 Cs6 O112 45.6(4) . .
O5S6 Cs6 O112 107.3(4) 6_556 .
O10W Cs6 O112 128.8(5) . .
O23W Cs6 O12T 130.4(8) 6_556 .
O127 Cs6 O12T 50.3(4) . .
O15W Cs6 O12T 159.9(5) 3_655 .
O15T Cs6 O12T 64.4(4) 6_556 .
O118 Cs6 O12T 90.7(4) . .
O5S6 Cs6 O12T 61.5(4) 6_556 .
O10W Cs6 O12T 112.8(5) . .
O112 Cs6 O12T 48.3(4) . .
O23W Cs6 O13W 46.7(8) 6_556 6_556
O127 Cs6 O13W 120.4(4) . 6_556
O15W Cs6 O13W 86.3(6) 3_655 6_556
O15T Cs6 O13W 95.0(4) 6_556 6_556
O118 Cs6 O13W 146.3(4) . 6_556
O5S6 Cs6 O13W 57.6(4) 6_556 6_556
O10W Cs6 O13W 47.3(5) . 6_556
O112 Cs6 O13W 160.6(4) . 6_556
O12T Cs6 O13W 113.0(4) . 6_556
O23W Cs6 O178 129.6(8) 6_556 .
O127 Cs6 O178 46.7(4) . .
O15W Cs6 O178 82.6(5) 3_655 .
O15T Cs6 O178 157.2(4) 6_556 .
O118 Cs6 O178 46.2(4) . .
O5S6 Cs6 O178 133.6(4) 6_556 .
O10W Cs6 O178 57.8(5) . .
O112 Cs6 O178 76.2(4) . .
O12T Cs6 O178 97.0(4) . .
O13W Cs6 O178 104.9(4) 6_556 .
O23W Cs6 O11T 102.6(8) 6_556 .
O127 Cs6 O11T 90.3(4) . .
O15W Cs6 O11T 72.4(5) 3_655 .
O15T Cs6 O11T 72.9(4) 6_556 .
O118 Cs6 O11T 48.3(4) . .
O5S6 Cs6 O11T 122.7(4) 6_556 .
O10W Cs6 O11T 146.0(5) . .
O112 Cs6 O11T 47.4(4) . .
O12T Cs6 O11T 87.6(4) . .
O13W Cs6 O11T 149.2(4) 6_556 .
O178 Cs6 O11T 94.3(4) . .
O34 Cs7 O1W 96.2(4) 4_455 8_865
O34 Cs7 O25W 85.0(8) 4_455 .
O1W Cs7 O25W 167.5(8) 8_865 .
O34 Cs7 C11 164.1(19) 4_455 8_865
O1W Cs7 C11 88.2(19) 8_865 8_865
O25W Cs7 C11 87.4(19) . 8_865
O34 Cs7 C12 167(2) 4_455 8_865
O1W Cs7 C12 71(2) 8_865 8_865
O25W Cs7 C12 108(2) . 8_865
C11 Cs7 C12 24.2(4) 8_865 8_865
O34 Cs7 O11W 84.0(5) 4_455 4_455
O1W Cs7 O11W 89.3(5) 8_865 4_455
O25W Cs7 O11W 78.4(8) . 4_455
C11 Cs7 O11W 81(2) 8_865 4_455
C12 Cs7 O11W 97(2) 8_865 4_455
O34 Cs7 C10 151.4(11) 4_455 8_865
O1W Cs7 C10 110.9(12) 8_865 8_865
O25W Cs7 C10 66.5(12) . 8_865
C11 Cs7 C10 23.5(8) 8_865 8_865
C12 Cs7 C10 41.4(11) 8_865 8_865
O11W Cs7 C10 87.3(18) 4_455 8_865
O34 Cs7 C7 154.8(4) 4_455 8_865
O1W Cs7 C7 78.3(4) 8_865 8_865
O25W Cs7 C7 105.6(7) . 8_865
C11 Cs7 C7 41.2(18) 8_865 8_865
C12 Cs7 C7 23(2) 8_865 8_865
O11W Cs7 C7 120.1(5) 4_455 8_865
C10 Cs7 C7 46.8(12) 8_865 8_865
O34 Cs7 Cs9 86.1(3) 4_455 .
O1W Cs7 Cs9 104.5(4) 8_865 .
O25W Cs7 Cs9 87.9(7) . .
C11 Cs7 Cs9 108(2) 8_865 .
C12 Cs7 Cs9 95(2) 8_865 .
O11W Cs7 Cs9 163.8(4) 4_455 .
C10 Cs7 Cs9 95.4(18) 8_865 .
C7 Cs7 Cs9 71.9(3) 8_865 .
O34 Cs7 O4T 50.1(4) 4_455 4_455
O1W Cs7 O4T 59.9(4) 8_865 4_455
O25W Cs7 O4T 113.2(7) . 4_455
C11 Cs7 O4T 122(2) 8_865 4_455
C12 Cs7 O4T 121(2) 8_865 4_455
O11W Cs7 O4T 54.2(5) 4_455 4_455
C10 Cs7 O4T 138.4(18) 8_865 4_455
C7 Cs7 O4T 136.8(3) 8_865 4_455
Cs9 Cs7 O4T 126.1(3) . 4_455
O34 Cs7 C9 144.9(10) 4_455 8_865
O1W Cs7 C9 116.0(8) 8_865 8_865
O25W Cs7 C9 66.6(11) . 8_865
C11 Cs7 C9 40.0(13) 8_865 8_865
C12 Cs7 C9 46.6(14) 8_865 8_865
O11W Cs7 C9 108.6(16) 4_455 8_865
C10 Cs7 C9 22.3(7) 8_865 8_865
C7 Cs7 C9 39.1(8) 8_865 8_865
Cs9 Cs7 C9 73.1(15) . 8_865
O4T Cs7 C9 160.5(15) 4_455 8_865
O34 Cs7 C8 146.2(15) 4_455 8_865
O1W Cs7 C8 99.8(11) 8_865 8_865
O25W Cs7 C8 85.5(14) . 8_865
C11 Cs7 C8 46.5(12) 8_865 8_865
C12 Cs7 C8 39.8(12) 8_865 8_865
O11W Cs7 C8 125.4(17) 4_455 8_865
C10 Cs7 C8 39.2(9) 8_865 8_865
C7 Cs7 C8 22.1(10) 8_865 8_865
Cs9 Cs7 C8 61.2(16) . 8_865
O4T Cs7 C8 158.9(11) 4_455 8_865
C9 Cs7 C8 21.8(5) 8_865 8_865
Cs8A Cs8 O12W 123.6(6) . .
Cs8A Cs8 O13T 88.7(5) . .
O12W Cs8 O13T 67.3(5) . .
Cs8A Cs8 O16W 73.6(6) . 5_755
O12W Cs8 O16W 132.2(6) . 5_755
O13T Cs8 O16W 159.0(6) . 5_755
Cs8A Cs8 O11T 61.7(5) . 3_645
O12W Cs8 O11T 62.6(5) . 3_645
O13T Cs8 O11T 73.5(4) . 3_645
O16W Cs8 O11T 106.5(6) 5_755 3_645
Cs8A Cs8 O9W 53.4(5) . 5_755
O12W Cs8 O9W 154.5(6) . 5_755
O13T Cs8 O9W 87.2(5) . 5_755
O16W Cs8 O9W 73.1(6) 5_755 5_755
O11T Cs8 O9W 112.3(5) 3_645 5_755
Cs8A Cs8 O8T 134.8(5) . 5_755
O12W Cs8 O8T 98.4(5) . 5_755
O13T Cs8 O8T 125.8(4) . 5_755
O16W Cs8 O8T 65.3(5) 5_755 5_755
O11T Cs8 O8T 147.5(4) 3_645 5_755
O9W Cs8 O8T 95.8(5) 5_755 5_755
Cs8A Cs8 O5W 118.6(5) . .
O12W Cs8 O5W 90.9(6) . .
O13T Cs8 O5W 57.2(4) . .
O16W Cs8 O5W 121.5(6) 5_755 .
O11T Cs8 O5W 130.4(5) 3_645 .
O9W Cs8 O5W 73.6(5) 5_755 .
O8T Cs8 O5W 71.8(4) 5_755 .
Cs8A Cs8 C34 131.0(16) . 6_556
O12W Cs8 C34 52(2) . 6_556
O13T Cs8 C34 118(2) . 6_556
O16W Cs8 C34 83(2) 5_755 6_556
O11T Cs8 C34 86.1(11) 3_645 6_556
O9W Cs8 C34 152.8(19) 5_755 6_556
O8T Cs8 C34 62.1(12) 5_755 6_556
O5W Cs8 C34 110.4(16) . 6_556
Cs8A Cs8 Cs2 76.3(4) . 8_755
O12W Cs8 Cs2 110.2(4) . 8_755
O13T Cs8 Cs2 45.2(3) . 8_755
O16W Cs8 Cs2 117.4(5) 5_755 8_755
O11T Cs8 Cs2 105.1(3) 3_645 8_755
O9W Cs8 Cs2 45.1(4) 5_755 8_755
O8T Cs8 Cs2 106.3(3) 5_755 8_755
O5W Cs8 Cs2 42.8(3) . 8_755
C34 Cs8 Cs2 151.6(19) 6_556 8_755
Cs8A Cs8 Cs5 95.5(4) . .
O12W Cs8 Cs5 28.1(4) . .
O13T Cs8 Cs5 62.6(3) . .
O16W Cs8 Cs5 129.2(5) 5_755 .
O11T Cs8 Cs5 35.0(3) 3_645 .
O9W Cs8 Cs5 138.4(4) 5_755 .
O8T Cs8 Cs5 124.7(3) 5_755 .
O5W Cs8 Cs5 107.5(4) . .
C34 Cs8 Cs5 67.6(16) 6_556 .
Cs2 Cs8 Cs5 106.99(9) 8_755 .
Cs8 Cs8A O11T 96.1(5) . 3_645
Cs8 Cs8A O9W 107.0(6) . 5_755
O11T Cs8A O9W 149.2(6) 3_645 5_755
Cs8 Cs8A O16W 84.1(6) . 5_755
O11T Cs8A O16W 120.0(6) 3_645 5_755
O9W Cs8A O16W 83.1(7) 5_755 5_755
Cs8 Cs8A O24W 164.6(10) . 5_755
O11T Cs8A O24W 95.3(9) 3_645 5_755
O9W Cs8A O24W 66.6(9) 5_755 5_755
O16W Cs8A O24W 81.3(9) 5_755 5_755
Cs8 Cs8A O13T 70.2(5) . .
O11T Cs8A O13T 75.3(4) 3_645 .
O9W Cs8A O13T 93.4(5) 5_755 .
O16W Cs8A O13T 151.9(6) 5_755 .
O24W Cs8A O13T 122.9(9) 5_755 .
Cs8 Cs8A O15T 136.5(6) . 8_755
O11T Cs8A O15T 78.7(5) 3_645 8_755
O9W Cs8A O15T 70.5(5) 5_755 8_755
O16W Cs8A O15T 136.0(6) 5_755 8_755
O24W Cs8A O15T 56.3(8) 5_755 8_755
O13T Cs8A O15T 66.7(4) . 8_755
Cs8 Cs8A O12W 40.9(5) . .
O11T Cs8A O12W 55.9(5) 3_645 .
O9W Cs8A O12W 139.3(6) 5_755 .
O16W Cs8A O12W 110.1(6) 5_755 .
O24W Cs8A O12W 151.1(9) 5_755 .
O13T Cs8A O12W 56.6(4) . .
O15T Cs8A O12W 112.9(5) 8_755 .
Cs8 Cs8A W11 105.8(4) . 3_645
O11T Cs8A W11 20.4(3) 3_645 3_645
O9W Cs8A W11 147.1(5) 5_755 3_645
O16W Cs8A W11 102.5(5) 5_755 3_645
O24W Cs8A W11 82.1(8) 5_755 3_645
O13T Cs8A W11 95.5(3) . 3_645
O15T Cs8A W11 84.2(3) 8_755 3_645
O12W Cs8A W11 69.7(4) . 3_645
Cs8 Cs8A Cs2 87.8(4) . 8_755
O11T Cs8A Cs2 115.9(4) 3_645 8_755
O9W Cs8A Cs2 47.1(4) 5_755 8_755
O16W Cs8A Cs2 124.0(5) 5_755 8_755
O24W Cs8A Cs2 96.4(8) 5_755 8_755
O13T Cs8A Cs2 46.4(3) . 8_755
O15T Cs8A Cs2 58.0(3) 8_755 8_755
O12W Cs8A Cs2 98.3(4) . 8_755
W11 Cs8A Cs2 132.89(19) 3_645 8_755
Cs8 Cs8A Cs6 123.3(5) . 3_645
O11T Cs8A Cs6 41.6(4) 3_645 3_645
O9W Cs8A Cs6 107.7(5) 5_755 3_645
O16W Cs8A Cs6 143.3(5) 5_755 3_645
O24W Cs8A Cs6 72.0(8) 5_755 3_645
O13T Cs8A Cs6 64.3(3) . 3_645
O15T Cs8A Cs6 37.1(3) 8_755 3_645
O12W Cs8A Cs6 84.9(4) . 3_645
W11 Cs8A Cs6 50.12(9) 3_645 3_645
Cs2 Cs8A Cs6 84.44(12) 8_755 3_645
O2W Cs9 O1W 133.9(5) . 4_455
O2W Cs9 O4S2 126.5(5) . 8_865
O1W Cs9 O4S2 99.6(4) 4_455 8_865
O2W Cs9 O3T 64.3(5) . 4_455
O1W Cs9 O3T 72.5(4) 4_455 4_455
O4S2 Cs9 O3T 158.5(4) 8_865 4_455
O2W Cs9 O16 77.8(5) . .
O1W Cs9 O16 103.2(4) 4_455 .
O4S2 Cs9 O16 91.8(4) 8_865 .
O3T Cs9 O16 109.4(4) 4_455 .
O2W Cs9 O6T 105.0(5) . .
O1W Cs9 O6T 54.9(4) 4_455 .
O4S2 Cs9 O6T 106.5(4) 8_865 .
O3T Cs9 O6T 85.6(4) 4_455 .
O16 Cs9 O6T 49.2(4) . .
O2W Cs9 Cs7 75.4(5) . .
O1W Cs9 Cs7 105.1(3) 4_455 .
O4S2 Cs9 Cs7 93.3(3) 8_865 .
O3T Cs9 Cs7 70.4(3) 4_455 .
O16 Cs9 Cs7 150.0(3) . .
O6T Cs9 Cs7 153.3(3) . .
O2W Cs9 O6S3 59.6(5) . .
O1W Cs9 O6S3 87.1(4) 4_455 .
O4S2 Cs9 O6S3 138.3(4) 8_865 .
O3T Cs9 O6S3 62.6(4) 4_455 .
O16 Cs9 O6S3 46.9(3) . .
O6T Cs9 O6S3 45.8(3) . .
Cs7 Cs9 O6S3 124.9(3) . .
O2W Cs9 O4T 153.8(5) . 8_865
O1W Cs9 O4T 59.6(4) 4_455 8_865
O4S2 Cs9 O4T 48.2(4) 8_865 8_865
O3T Cs9 O4T 131.6(4) 4_455 8_865
O16 Cs9 O4T 76.9(4) . 8_865
O6T Cs9 O4T 62.0(3) . 8_865
Cs7 Cs9 O4T 126.9(3) . 8_865
O6S3 Cs9 O4T 105.9(4) . 8_865
O2W Cs9 C8 68.3(12) . 8_865
O1W Cs9 C8 153.0(15) 4_455 8_865
O4S2 Cs9 C8 60.9(10) 8_865 8_865
O3T Cs9 C8 118.2(11) 4_455 8_865
O16 Cs9 C8 96.3(17) . 8_865
O6T Cs9 C8 144.7(16) . 8_865
Cs7 Cs9 C8 61.1(15) . 8_865
O6S3 Cs9 C8 119.9(15) . 8_865
O4T Cs9 C8 108.2(10) 8_865 8_865
O2W Cs9 W6 82.4(5) . .
O1W Cs9 W6 79.4(3) 4_455 .
O4S2 Cs9 W6 112.6(3) 8_865 .
O3T Cs9 W6 86.1(3) 4_455 .
O16 Cs9 W6 29.4(2) . .
O6T Cs9 W6 25.5(2) . .
Cs7 Cs9 W6 152.91(16) . .
O6S3 Cs9 W6 28.1(2) . .
O4T Cs9 W6 78.8(3) 8_865 .
C8 Cs9 W6 124.1(17) 8_865 .
O2W Cs9 W4 147.4(5) . 8_865
O1W Cs9 W4 77.5(3) 4_455 8_865
O4S2 Cs9 W4 24.3(3) 8_865 8_865
O3T Cs9 W4 148.2(3) 4_455 8_865
O16 Cs9 W4 87.2(3) . 8_865
O6T Cs9 W4 85.6(3) . 8_865
Cs7 Cs9 W4 108.58(14) . 8_865
O6S3 Cs9 W4 126.5(3) . 8_865
O4T Cs9 W4 24.4(2) 8_865 8_865
C8 Cs9 W4 85.2(10) 8_865 8_865
W6 Cs9 W4 98.49(11) . 8_865
Cs7 O1W Cs9 112.4(5) 8_855 4
Cs1 O4W Cs3 91.9(5) . 8_755
Cs2 O5W Cs3 89.6(6) 8_755 8_755
Cs2 O5W Cs8 79.7(5) 8_755 .
Cs3 O5W Cs8 157.3(7) 8_755 .
Cs8A O9W Cs2 90.4(6) 5_755 4
Cs8A O9W Cs8 19.6(2) 5_755 5_755
Cs2 O9W Cs8 83.9(5) 4 5_755
Cs8 O12W Cs5 127.1(7) . .
Cs8 O12W Cs8A 15.5(2) . .
Cs5 O12W Cs8A 111.6(6) . .
Cs6 O15W Cs5 111.4(7) 3_645 .
Cs8A O16W Cs8 22.3(2) 5_755 5_755
O29W O24W Cs8A 134(3) . 5_755
O27W O26W Cs5 83(5) . .
O26W O27W Cs5 83(5) . .
O24W O29W Cs3 152(4) . 5_765

loop_
_geom_bond_atom_site_label_1
_geom_bond_atom_site_label_2
_geom_bond_distance
_geom_bond_site_symmetry_2
W1 O1T 1.722(14) .
W1 O1S1 1.802(16) .
W1 O12 1.904(14) .
W1 O16 1.936(14) .
W1 O19 2.003(15) .
W1 O1G1 2.399(13) .
W1 Cs1 4.1900(17) 4
W1 Cs9 4.198(5) .
W2 O2T 1.715(15) .
W2 O2S1 1.839(15) .
W2 O23 1.935(15) .
W2 O29 1.955(15) .
W2 O12 1.966(14) .
W2 O1G1 2.377(13) .
W2 Cs4 4.0862(17) 4
W3 O3T 1.714(15) .
W3 O3S2 1.864(15) .
W3 O34 1.904(15) .
W3 O23 1.914(15) .
W3 O38 1.979(15) .
W3 O2G1 2.358(13) .
W3 Cs7 4.244(4) 4
W3 Cs9 4.437(5) 4
W4 O4T 1.702(14) .
W4 O4S2 1.836(14) .
W4 O45 1.897(14) .
W4 O34 1.926(15) .
W4 O48 1.966(14) .
W4 O2G1 2.359(13) .
W4 Cs7 4.081(4) 4
W4 Cs9 4.100(5) 8_855
W4 Cs1 4.1032(17) 5_755
W5 O5T 1.730(15) .
W5 O5S3 1.844(15) .
W5 O45 1.941(14) .
W5 O56 1.943(14) .
W5 O57 1.946(14) .
W5 O3G1 2.383(14) .
W5 Cs3 4.0705(19) 4
W5 Cs1 4.1657(17) 5_755
W5 Cs4 4.2117(17) 5_755
W6 O6T 1.675(14) .
W6 O6S3 1.830(14) .
W6 O16 1.902(14) .
W6 O67 1.974(14) .
W6 O56 1.989(14) .
W6 O3G1 2.357(14) .
W6 Cs9 3.876(5) .
W6 Cs1 4.1116(17) 4
W7 O7T 1.741(14) .
W7 O67 1.872(13) .
W7 O57 1.888(14) .
W7 O78 1.929(14) .
W7 O79 1.953(13) .
W7 O4G1 2.354(14) .
W7 Cs3 4.1047(18) 4
W7 Cs1 4.1172(16) 4
W8 O8T 1.672(17) .
W8 O38 1.856(15) .
W8 O48 1.903(14) .
W8 O89 1.917(14) .
W8 O78 1.937(15) .
W8 O4G1 2.339(13) .
W9 O9T 1.726(15) .
W9 O19 1.869(15) .
W9 O29 1.872(15) .
W9 O89 1.939(14) .
W9 O79 1.941(14) .
W9 O4G1 2.340(13) .
W9 Cs4 4.0576(17) 4
W9 Cs1 4.0960(17) 4
Ge1 O4G1 1.725(14) .
Ge1 O3G1 1.737(14) .
Ge1 O2G1 1.739(13) .
Ge1 O1G1 1.739(14) .
Sn1 O2S1 2.064(14) .
Sn1 O12S 2.086(13) .
Sn1 O13S 2.106(13) .
Sn1 O1S1 2.109(15) .
Sn1 C1 2.120(13) .
Sn1 O1G1 2.228(14) .
Sn2 O3S2 2.073(14) .
Sn2 O4S2 2.080(14) .
Sn2 O12S 2.089(13) .
Sn2 O23S 2.095(13) .
Sn2 C7 2.116(12) .
Sn2 O2G1 2.264(14) .
Sn2 Cs9 4.492(5) 8_855
Sn3 O13S 2.055(13) .
Sn3 O5S3 2.065(14) .
Sn3 O6S3 2.068(14) .
Sn3 O23S 2.103(13) .
Sn3 C13 2.146(10) .
Sn3 O3G1 2.249(14) .
Sn3 Cs4 4.472(2) 5_755
C1 C2 1.3900 .
C1 C6 1.3900 .
C2 C3 1.3900 .
C3 C4 1.3900 .
C4 C5 1.3900 .
C5 C6 1.3900 .
C7 C8 1.3900 .
C7 C12 1.3900 .
C7 Cs7 3.521(16) 8_855
C8 C9 1.3900 .
C8 Cs7 3.685(16) 8_855
C8 Cs9 3.691(17) 8_855
C9 C10 1.3900 .
C9 Cs7 3.663(17) 8_855
C10 C11 1.3900 .
C10 Cs7 3.475(19) 8_855
C11 C12 1.3900 .
C11 Cs7 3.30(2) 8_855
C12 Cs7 3.325(18) 8_855
C13 C14 1.3900 .
C13 C18 1.3900 .
C13 Cs4 3.897(16) 5_755
C14 C15 1.3900 .
C15 C16 1.3900 .
C16 C17 1.3900 .
C17 C18 1.3900 .
C18 Cs4 3.677(17) 5_755
O2T Cs4 3.013(15) 8_865
O2T Cs4 3.562(15) 4
O3T Cs9 3.108(16) 4
O4T Cs1 3.131(15) 5_755
O4T Cs9 3.584(16) 8_855
O4T Cs7 3.591(15) 4
O5T Cs3 3.173(16) 4
O5T Cs1 3.231(15) 5_755
O5T Cs4 3.775(15) 5_755
O6T Cs9 3.395(15) .
O6T Cs1 3.759(14) 4
O7T Cs2 3.154(14) 4
O7T Cs3 3.263(13) 4
O8T Cs8 3.706(18) 5_755
O9T Cs4 3.153(15) 4
O12 Cs4 3.202(14) 4
O16 Cs9 3.287(15) .
O16 Cs1 3.714(14) 4
O19 Cs1 3.124(15) 4
O29 Cs4 3.646(14) 4
O34 Cs7 2.911(15) 4
O4S2 Cs9 3.009(14) 8_855
O45 Cs1 3.450(14) 5_755
O5S3 Cs4 3.126(14) 5_755
O57 Cs3 3.330(14) 4
O6S3 Cs9 3.579(15) .
O67 Cs1 3.136(13) 4
O79 Cs1 3.234(13) 4
W10 O10T 1.715(15) .
W10 O0S4 1.847(15) .
W10 O105 1.916(15) .
W10 O101 1.939(15) .
W10 O108 2.002(15) .
W10 O1G2 2.362(14) .
W10 Cs2 4.1020(18) .
W11 O11T 1.725(16) .
W11 O1S4 1.847(17) .
W11 O112 1.914(15) .
W11 O101 1.935(15) .
W11 O118 1.949(16) .
W11 O1G2 2.359(14) .
W11 Cs6 4.005(2) .
W11 Cs5 4.045(2) 3_655
W11 Cs8A 4.071(7) 3_655
W12 O12T 1.716(16) .
W12 O2S5 1.853(16) .
W12 O112 1.921(15) .
W12 O127 1.957(16) .
W12 O123 1.973(14) .
W12 O2G2 2.330(14) .
W12 Cs6 3.9109(19) .
W12 Cs5 4.0441(19) .
W13 O13T 1.705(15) .
W13 O3S5 1.867(15) .
W13 O123 1.904(14) .
W13 O137 1.951(15) .
W13 O134 1.955(14) .
W13 O2G2 2.365(14) .
W13 Cs2 4.1268(17) 8_755
W14 O14T 1.731(15) .
W14 O4S6 1.866(15) .
W14 O134 1.891(14) .
W14 O146 1.954(15) .
W14 O145 1.977(14) .
W14 O3G2 2.361(13) .
W14 Cs3 4.0756(19) 8_755
W14 Cs5 4.101(2) 6_656
W14 Cs2 4.1510(17) 8_755
W15 O15T 1.715(15) .
W15 O5S6 1.850(16) .
W15 O145 1.922(14) .
W15 O105 1.930(15) .
W15 O156 1.941(14) .
W15 O3G2 2.346(13) .
W15 Cs6 3.9939(19) 6_656
W15 Cs2 4.1398(17) .
W16 O16T 1.728(15) .
W16 O146 1.880(14) .
W16 O156 1.895(14) .
W16 O167 1.930(16) .
W16 O168 1.933(14) .
W16 O4G2 2.340(14) .
W16 Cs3 4.0804(19) 8_755
W16 Cs2 4.1548(16) .
W17 O17T 1.722(16) .
W17 O127 1.886(16) .
W17 O137 1.902(14) .
W17 O178 1.911(14) .
W17 O167 1.937(16) .
W17 O4G2 2.338(14) .
W17 Cs6 4.262(2) .
W18 O18T 1.720(15) .
W18 O108 1.856(15) .
W18 O118 1.890(16) .
W18 O168 1.941(14) .
W18 O178 1.952(14) .
W18 O4G2 2.337(14) .
W18 Cs5 4.053(2) 3_655
W18 Cs2 4.0771(18) .
W18 Cs6 4.3704(19) .
Ge2 O4G2 1.730(15) .
Ge2 O1G2 1.751(14) .
Ge2 O3G2 1.751(14) .
Ge2 O2G2 1.757(14) .
Sn4 O1S4 2.061(16) .
Sn4 O0S4 2.080(14) .
Sn4 O45S 2.087(14) .
Sn4 O46S 2.098(15) .
Sn4 C19 2.148(13) .
Sn4 O1G2 2.263(15) .
Sn5 O2S5 2.046(15) .
Sn5 O45S 2.068(14) .
Sn5 O3S5 2.072(15) .
Sn5 O56S 2.089(15) .
Sn5 C25 2.095(13) .
Sn5 O2G2 2.257(14) .
Sn6 O5S6 2.048(15) .
Sn6 O4S6 2.061(15) .
Sn6 O46S 2.096(15) .
Sn6 O56S 2.117(15) .
Sn6 C31 2.120(13) .
Sn6 O3G2 2.256(14) .
C19 C20 1.3900 .
C19 C24 1.3900 .
C20 C21 1.3900 .
C21 C22 1.3900 .
C22 C23 1.3900 .
C23 C24 1.3900 .
C25 C26 1.3900 .
C25 C30 1.3900 .
C26 C27 1.3900 .
C27 C28 1.3900 .
C28 C29 1.3900 .
C29 C30 1.3900 .
C31 C32 1.3900 .
C31 C36 1.3900 .
C32 C33 1.3900 .
C33 C34 1.3900 .
C34 C35 1.3900 .
C34 Cs8 3.93(2) 6_656
C35 C36 1.3900 .
O10T Cs2 3.779(16) .
O11T Cs8A 2.835(18) 3_655
O11T Cs8 3.202(18) 3_655
O11T Cs6 3.539(17) .
O11T Cs5 3.560(16) 3_655
O12T Cs5 3.142(16) .
O12T Cs6 3.457(16) .
O13T Cs2 3.150(15) 8_755
O13T Cs8 3.185(16) .
O13T Cs8A 3.384(17) .
O14T Cs3 3.187(15) 8_755
O14T Cs2 3.201(15) 8_755
O14T Cs5 3.523(15) 6_656
O15T Cs6 3.160(16) 6_656
O15T Cs8A 3.416(17) 8_765
O16T Cs1 3.155(15) .
O16T Cs3 3.273(14) 8_755
O18T Cs5 3.188(15) 3_655
O4S6 Cs5 3.171(15) 6_656
O5S6 Cs6 3.229(15) 6_656
O101 Cs5 3.134(15) 3_655
O105 Cs2 3.638(15) .
O108 Cs2 3.102(15) .
O112 Cs6 3.444(16) .
O118 Cs6 3.221(15) .
O118 Cs5 3.645(15) 3_655
O123 Cs5 3.423(14) .
O127 Cs6 3.136(15) .
O134 Cs2 3.473(14) 8_755
O146 Cs3 3.321(15) 8_755
O156 Cs2 3.177(13) .
O168 Cs2 3.259(14) .
O178 Cs6 3.529(15) .
Cs1 O19 3.124(15) 4_455
Cs1 O4T 3.131(15) 5_755
Cs1 O4W 3.133(18) .
Cs1 O67 3.135(13) 4_455
Cs1 O5T 3.230(15) 5_755
Cs1 O79 3.234(13) 4_455
Cs1 O8W 3.24(2) .
Cs1 O45 3.450(14) 5_755
Cs1 O16 3.714(14) 4_455
Cs1 O6T 3.759(14) 4_455
Cs1 W9 4.0961(17) 4_455
Cs2 O5W 3.07(2) 8_765
Cs2 O13T 3.150(15) 8_765
Cs2 O7T 3.153(14) 4_455
Cs2 O9W 3.16(2) 4_455
Cs2 O14T 3.201(15) 8_765
Cs2 O134 3.473(14) 8_765
Cs3 O5T 3.173(16) 4_455
Cs3 O14T 3.187(15) 8_765
Cs3 O20W 3.21(3) 5_765
Cs3 O7T 3.263(13) 4_455
Cs3 O16T 3.273(14) 8_765
Cs3 O146 3.321(15) 8_765
Cs3 O57 3.330(14) 4_455
Cs3 O19W 3.33(3) .
Cs3 O4W 3.358(18) 8_765
Cs3 O5W 3.41(2) 8_765
Cs3 O29W 3.44(7) 5_765
Cs3 W5 4.0705(19) 4_455
Cs4 O2T 3.013(15) 8_855
Cs4 O5S3 3.126(14) 5_755
Cs4 O9T 3.154(15) 4_455
Cs4 O3W 3.170(17) 5_755
Cs4 O12 3.202(14) 4_455
Cs4 O14W 3.36(2) 8_855
Cs4 O2T 3.562(15) 4_455
Cs4 O29 3.646(14) 4_455
Cs4 C18 3.68(5) 5_755
Cs4 O5T 3.775(15) 5_755
Cs4 C13 3.896(16) 5_755
Cs4 W9 4.0577(17) 4_455
Cs5 O101 3.134(15) 3_645
Cs5 O15W 3.15(2) .
Cs5 O4S6 3.171(15) 6_556
Cs5 O18T 3.188(15) 3_645
Cs5 O12W 3.35(2) .
Cs5 O27W 3.46(4) .
Cs5 O26W 3.46(5) .
Cs5 O14T 3.523(15) 6_556
Cs5 O11T 3.560(16) 3_645
Cs5 O118 3.645(15) 3_645
Cs6 O23W 2.84(3) 6_556
Cs6 O15W 3.14(2) 3_655
Cs6 O15T 3.160(16) 6_556
Cs6 O5S6 3.229(15) 6_556
Cs6 O10W 3.31(2) .
Cs6 O13W 3.52(2) 6_556
Cs7 O34 2.911(15) 4_455
Cs7 O1W 2.909(16) 8_865
Cs7 O25W 3.15(4) .
Cs7 C11 3.30(7) 8_865
Cs7 C12 3.32(4) 8_865
Cs7 O11W 3.34(2) 4_455
Cs7 C10 3.48(9) 8_865
Cs7 C7 3.521(16) 8_865
Cs7 Cs9 3.558(7) .
Cs7 O4T 3.592(15) 4_455
Cs7 C9 3.66(9) 8_865
Cs7 C8 3.69(8) 8_865
Cs8 Cs8A 1.217(9) .
Cs8 O12W 2.98(2) .
Cs8 O16W 3.19(3) 5_755
Cs8 O11T 3.202(17) 3_645
Cs8 O9W 3.47(2) 5_755
Cs8 O8T 3.706(18) 5_755
Cs8 O5W 3.80(2) .
Cs8 C34 3.93(14) 6_556
Cs8 Cs2 4.440(5) 8_755
Cs8A O11T 2.835(18) 3_645
Cs8A O9W 2.92(2) 5_755
Cs8A O16W 3.08(3) 5_755
Cs8A O24W 3.27(4) 5_755
Cs8A O15T 3.416(17) 8_755
Cs8A O12W 3.80(2) .
Cs8A W11 4.071(7) 3_645
Cs8A Cs2 4.317(7) 8_755
Cs8A Cs6 5.118(8) 3_645
Cs9 O2W 2.82(2) .
Cs9 O1W 2.956(17) 4_455
Cs9 O4S2 3.009(14) 8_865
Cs9 O3T 3.108(16) 4_455
Cs9 O4T 3.584(16) 8_865
Cs9 C8 3.69(9) 8_865
Cs9 W4 4.100(5) 8_865
O1W Cs7 2.909(16) 8_855
O1W Cs9 2.956(17) 4
O3W Cs4 3.170(17) 5_755
O4W Cs3 3.358(18) 8_755
O5W Cs2 3.07(2) 8_755
O5W Cs3 3.41(2) 8_755
O9W Cs8A 2.92(2) 5_755
O9W Cs2 3.16(2) 4
O9W Cs8 3.47(2) 5_755
O11W Cs7 3.34(2) 4
O13W Cs6 3.52(2) 6_656
O14W Cs4 3.36(2) 8_865
O15W Cs6 3.14(2) 3_645
O16W Cs8A 3.08(3) 5_755
O16W Cs8 3.19(3) 5_755
O17W Cs7 3.68(3) 4
O20W Cs3 3.21(3) 5_765
O23W Cs6 2.84(3) 6_656
O24W O29W 1.44(7) .
O24W Cs8A 3.27(4) 5_755
O26W O27W 0.83(5) .
O29W Cs3 3.44(7) 5_765
